data_7706074
loop_
_publ_author_name
'Yin, Kuan'
'Hua, Linyan'
'Qu, Liye'
'Yao, Quanyou'
'Wang, Yaorong'
'Yuan, Dan'
'You, Hongpeng'
'Yao, Yingming'

_publ_section_title
;
 Heterobimetallic rare earth metal-zinc catalysts for reactions of
 epoxides and CO<sub>2</sub> under ambient conditions.
;
_journal_issue 4
_journal_name_full 'Dalton transactions (Cambridge, England : 2003)'
_journal_page_first 1453
_journal_page_last 1464
_journal_paper_doi 10.1039/d0dt03772a
_journal_volume 50
_journal_year 2021
_chemical_formula_moiety 'C90 H134 N2 Nd2 O12 Zn, 4(C4 H8 O)'
_chemical_formula_sum 'C106 H166 N2 Nd2 O16 Zn'
_chemical_formula_weight 2078.25
_space_group_crystal_system triclinic
_space_group_IT_number 2
_space_group_name_Hall '-P 1'
_space_group_name_H-M_alt 'P -1'
_atom_sites_solution_hydrogens geom
_audit_creation_date 2018-07-03
_audit_creation_method
;
Olex2 1.2
(compiled 2018.05.18 svn.r3508 for OlexSys, GUI svn.r5506)
;
_audit_update_record
;
2018-07-03 deposited with the CCDC.	2020-12-15 downloaded from the CCDC.
;
_cell_angle_alpha 96.615(2)
_cell_angle_beta 97.694(2)
_cell_angle_gamma 111.723(2)
_cell_formula_units_Z 2
_cell_length_a 15.5910(8)
_cell_length_b 19.2543(10)
_cell_length_c 20.0408(10)
_cell_measurement_reflns_used 9903
_cell_measurement_temperature 296(2)
_cell_measurement_theta_max 26.77
_cell_measurement_theta_min 2.48
_cell_volume 5449.2(5)
_computing_cell_refinement 'SAINT v8.37A (Bruker, 2015)'
_computing_data_collection 'SAINT v8.37A (Bruker, 2015)'
_computing_data_reduction 'SAINT v8.37A (Bruker, 2015)'
_computing_molecular_graphics 'Olex2 (Dolomanov et al., 2009)'
_computing_publication_material 'Olex2 (Dolomanov et al., 2009)'
_computing_structure_refinement 'ShelXL (Sheldrick, 2015)'
_computing_structure_solution 'SHELXT 2014/5 (Sheldrick, 2014)'
_diffrn_ambient_temperature 296.15
_diffrn_measured_fraction_theta_full 0.999
_diffrn_measured_fraction_theta_max 0.997
_diffrn_measurement_device_type 'Bruker APEX-II CCD'
_diffrn_measurement_method '\f and \w scans'
_diffrn_radiation_type MoK\a
_diffrn_radiation_wavelength 0.71073
_diffrn_reflns_av_R_equivalents 0.0692
_diffrn_reflns_av_unetI/netI 0.0342
_diffrn_reflns_Laue_measured_fraction_full 0.999
_diffrn_reflns_Laue_measured_fraction_max 0.997
_diffrn_reflns_limit_h_max 20
_diffrn_reflns_limit_h_min -20
_diffrn_reflns_limit_k_max 25
_diffrn_reflns_limit_k_min -25
_diffrn_reflns_limit_l_max 26
_diffrn_reflns_limit_l_min -26
_diffrn_reflns_number 314402
_diffrn_reflns_point_group_measured_fraction_full 0.999
_diffrn_reflns_point_group_measured_fraction_max 0.997
_diffrn_reflns_theta_full 25.242
_diffrn_reflns_theta_max 27.560
_diffrn_reflns_theta_min 2.194
_diffrn_standards_number 0
_exptl_absorpt_coefficient_mu 1.216
_exptl_absorpt_correction_type none
_exptl_crystal_colour colourless
_exptl_crystal_colour_primary colourless
_exptl_crystal_density_diffrn 1.267
_exptl_crystal_description block
_exptl_crystal_F_000 2188
_exptl_crystal_size_max 0.4
_exptl_crystal_size_mid 0.3
_exptl_crystal_size_min 0.2
_refine_diff_density_max 1.140
_refine_diff_density_min -1.012
_refine_diff_density_rms 0.089
_refine_ls_extinction_method none
_refine_ls_goodness_of_fit_ref 1.068
_refine_ls_hydrogen_treatment constr
_refine_ls_matrix_type full
_refine_ls_number_parameters 1248
_refine_ls_number_reflns 25095
_refine_ls_number_restraints 254
_refine_ls_restrained_S_all 1.110
_refine_ls_R_factor_all 0.0631
_refine_ls_R_factor_gt 0.0378
_refine_ls_shift/su_max 0.003
_refine_ls_shift/su_mean 0.000
_refine_ls_structure_factor_coef Fsqd
_refine_ls_weighting_details 'w=1/[\s^2^(Fo^2^)+(0.0428P)^2^+8.2869P] where P=(Fo^2^+2Fc^2^)/3'
_refine_ls_weighting_scheme calc
_refine_ls_wR_factor_gt 0.0888
_refine_ls_wR_factor_ref 0.1014
_reflns_Friedel_coverage 0.000
_reflns_number_gt 19015
_reflns_number_total 25095
_reflns_threshold_expression 'I > 2\s(I)'
_cod_data_source_file d0dt03772a2.cif
_cod_data_source_block b180114d_0m
_cod_depositor_comments 'Adding full bibliography for 7706065--7706075.cif.'
_cod_database_code 7706074
_shelx_shelxl_version_number 2018/3
_shelx_space_group_comment
;
The symmetry employed for this shelxl refinement is uniquely defined
by the following loop, which should always be used as a source of
symmetry information in preference to the above space-group names.
They are only intended as comments.
;
_shelx_estimated_absorpt_t_max 0.793
_shelx_estimated_absorpt_t_min 0.642
_olex2_refinement_description
;
1. Fixed Uiso
 At 1.2 times of:
  All C(H) groups, All C(H,H) groups, All C(H,H,H,H) groups
 At 1.5 times of:
  All C(H,H,H) groups
2. Restrained distances
 C105-C106 = C104-C105 = C103-C104 = C94-C92 = C93-C92 = C93-C91
 1.54 with sigma of 0.005
 O13-C91 = O13-C94 = O16-C106 = O16-C103
 1.46 with sigma of 0.005
 C100-C99 = C102-C101 = C101-C100
 1.54 with sigma of 0.005
 C16-C15 = C16A-C15 = C17-C15 = C17A-C15 = C18-C15 = C18A-C15
 1.54 with sigma of 0.005
 C98A-C97A = C96A-C97A = C95A-C96A = C96-C95 = C97-C96 = C97-C98
 1.54 with sigma of 0.005
 O14-C95 = O14-C98 = O14A-C98A = O14A-C95A = O15-C99 = O15-C102
 1.46 with sigma of 0.005
 C103-C105 = C94-C93 = C106-C104 = C91-C92 = C99-C101 = C102-C100
 2.52 with sigma of 0.005
 C16-C17 = C17-C18 = C18-C16 = C16A-C17A = C17A-C18A = C18A-C16A
 2.52 with sigma of 0.005
 C95-C97 = C98-C96 = C97A-C95A = C96A-C98A
 2.52 with sigma of 0.005
 C11-C16 \\sim C11-C17 \\sim C11-C18 \\sim C11-C16A \\sim C11-C17A \\sim
C11-C18A
 with sigma of 0.02
 O13-C92 \\sim O13-C93 \\sim O16-C105 \\sim O16-C104 \\sim O15-C100 \\sim
O14-C97 \\sim O14-C96 \\sim O14A-
 C97A \\sim O14A-C96A
 with sigma of 0.02
3. Uiso/Uaniso restraints and constraints
Uanis(C16A) \\sim Ueq, Uanis(C17) \\sim Ueq, Uanis(C18) \\sim Ueq, Uanis(C18A)
\\sim Ueq, Uanis(C16) \\sim Ueq, Uanis(C17A) \\sim Ueq, Uanis(O13) \\sim Ueq,
Uanis(C91) \\sim Ueq, Uanis(C93) \\sim Ueq, Uanis(C92) \\sim Ueq, Uanis(C94)
\\sim Ueq: with sigma of 0.01 and sigma for terminal atoms of 0.02
Uanis(O16) \\sim Ueq, Uanis(C106) \\sim Ueq, Uanis(C105) \\sim Ueq, Uanis(C104)
\\sim Ueq, Uanis(C103) \\sim Ueq, Uanis(O15) \\sim Ueq, Uanis(C99) \\sim Ueq,
Uanis(C100) \\sim Ueq, Uanis(C101) \\sim Ueq, Uanis(C102) \\sim Ueq: with sigma
of 0.01 and sigma for terminal atoms of 0.02
Uanis(C98) \\sim Ueq, Uanis(O14) \\sim Ueq, Uanis(C95) \\sim Ueq, Uanis(C96)
\\sim Ueq, Uanis(C97) \\sim Ueq: with sigma of 0.01 and sigma for terminal
atoms of 0.02
4. Others
 Sof(H87C)=Sof(H87D)=Sof(H89C)=Sof(H89D)=Sof(C16A)=Sof(H16D)=Sof(H16E)=
 Sof(H16F)=Sof(C17A)=Sof(H17D)=Sof(H17E)=Sof(H17F)=Sof(C18A)=Sof(H18D)=
 Sof(H18E)=Sof(H18F)=Sof(C88A)=Sof(H88C)=Sof(H88D)=Sof(C96A)=Sof(H96C)=
 Sof(H96D)=Sof(C97A)=Sof(H97C)=Sof(H97D)=Sof(C98A)=Sof(H98C)=Sof(H98D)=
 Sof(C95A)=Sof(H95C)=Sof(H95D)=Sof(O14A)=1-FVAR(1)
 Sof(H87A)=Sof(H87B)=Sof(H89A)=Sof(H89B)=Sof(C16)=Sof(H16A)=Sof(H16B)=
 Sof(H16C)=Sof(C17)=Sof(H17A)=Sof(H17B)=Sof(H17C)=Sof(C18)=Sof(H18A)=Sof(H18B)=
 Sof(H18C)=Sof(C88)=Sof(H88A)=Sof(H88B)=Sof(O14)=Sof(C95)=Sof(H95A)=Sof(H95B)=
 Sof(C96)=Sof(H96A)=Sof(H96B)=Sof(C97)=Sof(H97A)=Sof(H97B)=Sof(C98)=Sof(H98A)=
 Sof(H98B)=FVAR(1)
5.a Secondary CH2 refined with riding coordinates:
 C1(H1A,H1B), C8(H8A,H8B), C23(H23A,H23B), C38(H38A,H38B), C39(H39A,H39B),
 C40(H40A,H40B), C41(H41A,H41B), C42(H42A,H42B), C43(H43A,H43B), C44(H44A,H44B),
  C45(H45A,H45B), C46(H46A,H46B), C53(H53A,H53B), C68(H68A,H68B), C83(H83A,
 H83B), C84(H84A,H84B), C85(H85A,H85B), C86(H86A,H86B), C87(H87A,H87B),
 C87(H87C,H87D), C89(H89A,H89B), C89(H89C,H89D), C90(H90A,H90B), C88(H88A,H88B),
  C88A(H88C,H88D), C91(H91A,H91B), C92(H92A,H92B), C93(H93A,H93B), C94(H94A,
 H94B), C95(H95A,H95B), C96(H96A,H96B), C97(H97A,H97B), C98(H98A,H98B),
 C99(H99A,H99B), C100(H10A,H10B), C101(H10C,H10D), C102(H10E,H10F), C103(H10G,
 H10H), C104(H10I,H10J), C105(H10K,H10L), C106(H10M,H10N), C96A(H96C,H96D),
 C97A(H97C,H97D), C98A(H98C,H98D), C95A(H95C,H95D)
5.b Aromatic/amide H refined with riding coordinates:
 C3(H3), C4(H4), C5(H5), C6(H6), C7(H7), C10(H10), C12(H12), C25(H25),
 C27(H27), C48(H48), C49(H49), C50(H50), C51(H51), C52(H52), C57(H57), C59(H59),
  C70(H70), C72(H72)
5.c Idealised Me refined as rotating group:
 C20(H20A,H20B,H20C), C21(H21A,H21B,H21C), C22(H22A,H22B,H22C), C31(H31A,H31B,
 H31C), C32(H32A,H32B,H32C), C33(H33A,H33B,H33C), C35(H35A,H35B,H35C), C36(H36A,
 H36B,H36C), C37(H37A,H37B,H37C), C61(H61A,H61B,H61C), C62(H62A,H62B,H62C),
 C63(H63A,H63B,H63C), C65(H65A,H65B,H65C), C66(H66A,H66B,H66C), C67(H67A,H67B,
 H67C), C76(H76A,H76B,H76C), C77(H77A,H77B,H77C), C78(H78A,H78B,H78C), C80(H80A,
 H80B,H80C), C81(H81A,H81B,H81C), C82(H82A,H82B,H82C), C16(H16A,H16B,H16C),
 C17(H17A,H17B,H17C), C18(H18A,H18B,H18C), C16A(H16D,H16E,H16F), C17A(H17D,H17E,
 H17F), C18A(H18D,H18E,H18F)
;
_olex2_submission_special_instructions 'No special instructions were received'

loop_
_space_group_symop_operation_xyz
'x, y, z'
'-x, -y, -z'

loop_
_atom_site_label
_atom_site_type_symbol
_atom_site_fract_x
_atom_site_fract_y
_atom_site_fract_z
_atom_site_U_iso_or_equiv
_atom_site_adp_type
_atom_site_occupancy
_atom_site_site_symmetry_order
_atom_site_calc_flag
_atom_site_refinement_flags_posn
_atom_site_refinement_flags_adp
_atom_site_refinement_flags_occupancy
_atom_site_disorder_assembly
_atom_site_disorder_group
Nd1 Nd 0.56560(2) 0.23766(2) 0.80074(2) 0.02629(5) Uani 1 1 d . . . . .
Nd2 Nd 0.75438(2) 0.52398(2) 0.62668(2) 0.02201(5) Uani 1 1 d . . . . .
Zn1 Zn 0.66268(3) 0.38090(2) 0.71491(2) 0.02927(8) Uani 1 1 d . . . . .
O1 O 0.61278(17) 0.37048(12) 0.79949(11) 0.0339(5) Uani 1 1 d . . . . .
O2 O 0.67725(17) 0.22488(13) 0.87307(13) 0.0400(6) Uani 1 1 d . . . . .
O3 O 0.41307(16) 0.19561(13) 0.75706(12) 0.0360(5) Uani 1 1 d . . . . .
O4 O 0.58015(17) 0.12999(13) 0.71910(12) 0.0355(5) Uani 1 1 d . . . . .
O5 O 0.63588(17) 0.27358(12) 0.70578(12) 0.0354(5) Uani 1 1 d . . . . .
O6 O 0.5200(2) 0.27944(16) 0.91226(13) 0.0470(6) Uani 1 1 d . . . . .
O7 O 0.78576(15) 0.43964(13) 0.69519(12) 0.0338(5) Uani 1 1 d . . . . .
O8 O 0.74338(16) 0.46219(13) 0.52303(11) 0.0332(5) Uani 1 1 d . . . . .
O9 O 0.80771(16) 0.63690(12) 0.69631(11) 0.0312(5) Uani 1 1 d . . . . .
O10 O 0.59850(15) 0.53978(12) 0.58574(11) 0.0289(5) Uani 1 1 d . . . . .
O11 O 0.61911(15) 0.44411(13) 0.66305(12) 0.0330(5) Uani 1 1 d . . . . .
O12 O 0.93147(16) 0.56609(14) 0.62675(13) 0.0382(6) Uani 1 1 d . . . . .
N1 N 0.4895(2) 0.09576(15) 0.83090(14) 0.0329(6) Uani 1 1 d . . . . .
N2 N 0.76151(17) 0.62406(14) 0.54061(13) 0.0259(5) Uani 1 1 d . . . . .
C1 C 0.8588(3) 0.4144(2) 0.70762(19) 0.0400(8) Uani 1 1 d . . . . .
H1A H 0.890101 0.418335 0.668675 0.048 Uiso 1 1 calc R . . . .
H1B H 0.832173 0.361179 0.711504 0.048 Uiso 1 1 calc R . . . .
C2 C 0.9310(2) 0.4582(2) 0.77155(19) 0.0367(8) Uani 1 1 d . . . . .
C3 C 0.9218(3) 0.5134(2) 0.8161(2) 0.0504(10) Uani 1 1 d . . . . .
H3 H 0.869769 0.525818 0.806647 0.061 Uiso 1 1 calc R . . . .
C4 C 0.9885(4) 0.5509(3) 0.8751(3) 0.0707(14) Uani 1 1 d . . . . .
H4 H 0.981213 0.588486 0.904564 0.085 Uiso 1 1 calc R . . . .
C8 C 0.8281(2) 0.70058(18) 0.57832(16) 0.0320(7) Uani 1 1 d . . . . .
H8A H 0.838232 0.735429 0.546092 0.038 Uiso 1 1 calc R . . . .
H8B H 0.887938 0.697468 0.594020 0.038 Uiso 1 1 calc R . . . .
C5 C 1.0651(3) 0.5329(3) 0.8902(3) 0.0712(14) Uani 1 1 d . . . . .
H5 H 1.109696 0.557884 0.929959 0.085 Uiso 1 1 calc R . . . .
C6 C 1.0757(3) 0.4783(3) 0.8468(2) 0.0594(12) Uani 1 1 d . . . . .
H6 H 1.127666 0.465916 0.857173 0.071 Uiso 1 1 calc R . . . .
C7 C 1.0102(3) 0.4410(2) 0.7873(2) 0.0476(10) Uani 1 1 d . . . . .
H7 H 1.018782 0.404235 0.757694 0.057 Uiso 1 1 calc R . . . .
C9 C 0.8002(2) 0.73462(18) 0.63869(17) 0.0312(7) Uani 1 1 d . . . . .
C10 C 0.7820(3) 0.80020(19) 0.63641(19) 0.0414(9) Uani 1 1 d . . . . .
H10 H 0.781220 0.819098 0.595771 0.050 Uiso 1 1 calc R . . . .
C11 C 0.7653(3) 0.8376(2) 0.6930(2) 0.0501(10) Uani 1 1 d D . . . .
C12 C 0.7704(3) 0.8082(2) 0.7531(2) 0.0447(9) Uani 1 1 d . . . . .
H12 H 0.761756 0.833885 0.792208 0.054 Uiso 1 1 calc R . . . .
C13 C 0.7875(2) 0.74286(19) 0.75854(18) 0.0343(7) Uani 1 1 d . . . . .
C14 C 0.7984(2) 0.70306(17) 0.69849(16) 0.0280(7) Uani 1 1 d . . . . .
C15 C 0.7441(3) 0.9091(2) 0.6897(2) 0.0762(16) Uani 1 1 d D . . . .
C19 C 0.7966(3) 0.7155(2) 0.82724(18) 0.0432(9) Uani 1 1 d . . . . .
C20 C 0.7886(4) 0.7691(3) 0.8864(2) 0.0749(16) Uani 1 1 d . . . . .
H20A H 0.836985 0.818737 0.890614 0.112 Uiso 1 1 calc GR . . . .
H20B H 0.795709 0.750062 0.928156 0.112 Uiso 1 1 calc GR . . . .
H20C H 0.728074 0.771980 0.877623 0.112 Uiso 1 1 calc GR . . . .
C21 C 0.7197(4) 0.6372(3) 0.8230(2) 0.0671(13) Uani 1 1 d . . . . .
H21A H 0.659228 0.639084 0.809652 0.101 Uiso 1 1 calc GR . . . .
H21B H 0.723719 0.622004 0.866885 0.101 Uiso 1 1 calc GR . . . .
H21C H 0.727706 0.601135 0.789725 0.101 Uiso 1 1 calc GR . . . .
C22 C 0.8937(3) 0.7126(3) 0.8442(2) 0.0614(12) Uani 1 1 d . . . . .
H22A H 0.900393 0.678043 0.808745 0.092 Uiso 1 1 calc GR . . . .
H22B H 0.900128 0.695487 0.887063 0.092 Uiso 1 1 calc GR . . . .
H22C H 0.941447 0.762373 0.847560 0.092 Uiso 1 1 calc GR . . . .
C23 C 0.8051(2) 0.60517(19) 0.48300(16) 0.0316(7) Uani 1 1 d . . . . .
H23A H 0.864609 0.603463 0.502358 0.038 Uiso 1 1 calc R . . . .
H23B H 0.819086 0.646456 0.457294 0.038 Uiso 1 1 calc R . . . .
C24 C 0.7488(2) 0.53207(18) 0.43353(16) 0.0286(7) Uani 1 1 d . . . . .
C25 C 0.7286(2) 0.5341(2) 0.36387(17) 0.0335(7) Uani 1 1 d . . . . .
H25 H 0.746137 0.580925 0.349651 0.040 Uiso 1 1 calc R . . . .
C26 C 0.6832(2) 0.4684(2) 0.31557(17) 0.0351(8) Uani 1 1 d . . . . .
C27 C 0.6591(2) 0.3997(2) 0.33959(17) 0.0370(8) Uani 1 1 d . . . . .
H27 H 0.628592 0.354944 0.307792 0.044 Uiso 1 1 calc R . . . .
C28 C 0.6778(2) 0.39418(19) 0.40833(17) 0.0335(7) Uani 1 1 d . . . . .
C29 C 0.7234(2) 0.46241(18) 0.45676(16) 0.0282(7) Uani 1 1 d . . . . .
C30 C 0.6614(3) 0.4685(2) 0.23822(17) 0.0408(8) Uani 1 1 d . . . . .
C31 C 0.6982(4) 0.5478(3) 0.2217(2) 0.0690(14) Uani 1 1 d . . . . .
H31A H 0.668461 0.577231 0.243668 0.104 Uiso 1 1 calc GR . . . .
H31B H 0.684538 0.545024 0.173059 0.104 Uiso 1 1 calc GR . . . .
H31C H 0.765032 0.571589 0.237840 0.104 Uiso 1 1 calc GR . . . .
C32 C 0.5545(3) 0.4316(3) 0.2117(2) 0.0616(13) Uani 1 1 d . . . . .
H32A H 0.529978 0.381349 0.222101 0.092 Uiso 1 1 calc GR . . . .
H32B H 0.541555 0.428934 0.163041 0.092 Uiso 1 1 calc GR . . . .
H32C H 0.525257 0.461691 0.233351 0.092 Uiso 1 1 calc GR . . . .
C33 C 0.7061(3) 0.4209(3) 0.2005(2) 0.0543(11) Uani 1 1 d . . . . .
H33A H 0.772182 0.440137 0.219080 0.081 Uiso 1 1 calc GR . . . .
H33B H 0.696912 0.423719 0.152694 0.081 Uiso 1 1 calc GR . . . .
H33C H 0.677028 0.368903 0.206001 0.081 Uiso 1 1 calc GR . . . .
C34 C 0.6533(3) 0.3166(2) 0.43100(19) 0.0424(9) Uani 1 1 d . . . . .
C35 C 0.7428(3) 0.3113(3) 0.4681(3) 0.0602(12) Uani 1 1 d . . . . .
H35A H 0.787066 0.317583 0.437992 0.090 Uiso 1 1 calc GR . . . .
H35B H 0.727239 0.262515 0.481598 0.090 Uiso 1 1 calc GR . . . .
H35C H 0.770165 0.350507 0.508002 0.090 Uiso 1 1 calc GR . . . .
C36 C 0.6105(4) 0.2506(2) 0.3699(3) 0.0765(16) Uani 1 1 d . . . . .
H36A H 0.553890 0.251777 0.345496 0.115 Uiso 1 1 calc GR . . . .
H36B H 0.596246 0.203276 0.386087 0.115 Uiso 1 1 calc GR . . . .
H36C H 0.654719 0.255359 0.339879 0.115 Uiso 1 1 calc GR . . . .
C37 C 0.5824(3) 0.3049(2) 0.4789(2) 0.0541(11) Uani 1 1 d . . . . .
H37A H 0.606657 0.346265 0.517025 0.081 Uiso 1 1 calc GR . . . .
H37B H 0.572068 0.258004 0.495149 0.081 Uiso 1 1 calc GR . . . .
H37C H 0.524032 0.303037 0.454463 0.081 Uiso 1 1 calc GR . . . .
C38 C 0.6687(2) 0.62405(19) 0.51327(17) 0.0315(7) Uani 1 1 d . . . . .
H38A H 0.640040 0.585725 0.472136 0.038 Uiso 1 1 calc R . . . .
H38B H 0.677580 0.673028 0.500604 0.038 Uiso 1 1 calc R . . . .
C39 C 0.6029(2) 0.60866(18) 0.56311(17) 0.0311(7) Uani 1 1 d . . . . .
H39A H 0.625890 0.650342 0.601713 0.037 Uiso 1 1 calc R . . . .
H39B H 0.540864 0.603258 0.541133 0.037 Uiso 1 1 calc R . . . .
C40 C 0.5338(2) 0.5177(2) 0.63180(18) 0.0335(7) Uani 1 1 d . . . . .
H40A H 0.472518 0.515531 0.611649 0.040 Uiso 1 1 calc R . . . .
H40B H 0.556779 0.553634 0.674612 0.040 Uiso 1 1 calc R . . . .
C41 C 0.5276(2) 0.4407(2) 0.64352(18) 0.0344(7) Uani 1 1 d . . . . .
H41A H 0.491905 0.425509 0.679192 0.041 Uiso 1 1 calc R . . . .
H41B H 0.495918 0.403597 0.601929 0.041 Uiso 1 1 calc R . . . .
C42 C 0.9759(3) 0.5324(3) 0.5821(2) 0.0573(11) Uani 1 1 d . . . . .
H42A H 0.988677 0.559198 0.544138 0.069 Uiso 1 1 calc R . . . .
H42B H 0.935894 0.479521 0.564082 0.069 Uiso 1 1 calc R . . . .
C43 C 1.0651(3) 0.5388(3) 0.6247(3) 0.0752(15) Uani 1 1 d . . . . .
H43A H 1.114027 0.546280 0.597796 0.090 Uiso 1 1 calc R . . . .
H43B H 1.056149 0.493584 0.644631 0.090 Uiso 1 1 calc R . . . .
C44 C 1.0896(4) 0.6070(4) 0.6792(3) 0.096(2) Uani 1 1 d . . . . .
H44A H 1.108369 0.596242 0.723734 0.116 Uiso 1 1 calc R . . . .
H44B H 1.141219 0.649857 0.670391 0.116 Uiso 1 1 calc R . . . .
C45 C 1.0054(3) 0.6242(2) 0.6777(2) 0.0545(11) Uani 1 1 d . . . . .
H45A H 0.987380 0.623959 0.722209 0.065 Uiso 1 1 calc R . . . .
H45B H 1.017361 0.673938 0.665820 0.065 Uiso 1 1 calc R . . . .
C46 C 0.5821(3) 0.4250(2) 0.82838(18) 0.0365(8) Uani 1 1 d . . . . .
H46A H 0.517135 0.399781 0.832837 0.044 Uiso 1 1 calc R . . . .
H46B H 0.584266 0.460579 0.797415 0.044 Uiso 1 1 calc R . . . .
C47 C 0.6398(2) 0.46889(18) 0.89765(17) 0.0328(7) Uani 1 1 d . . . . .
C48 C 0.7316(3) 0.4767(2) 0.9171(2) 0.0438(9) Uani 1 1 d . . . . .
H48 H 0.757519 0.451606 0.888641 0.053 Uiso 1 1 calc R . . . .
C49 C 0.7854(3) 0.5215(3) 0.9787(2) 0.0625(12) Uani 1 1 d . . . . .
H49 H 0.847257 0.526422 0.991258 0.075 Uiso 1 1 calc R . . . .
C50 C 0.7483(4) 0.5589(3) 1.0214(2) 0.0682(14) Uani 1 1 d . . . . .
H50 H 0.784908 0.589543 1.062507 0.082 Uiso 1 1 calc R . . . .
C51 C 0.6572(4) 0.5506(3) 1.0030(2) 0.0627(13) Uani 1 1 d . . . . .
H51 H 0.631415 0.574980 1.032217 0.075 Uiso 1 1 calc R . . . .
C52 C 0.6028(3) 0.5062(2) 0.9415(2) 0.0469(9) Uani 1 1 d . . . . .
H52 H 0.540883 0.501463 0.929476 0.056 Uiso 1 1 calc R . . . .
C53 C 0.3886(2) 0.0789(2) 0.83458(18) 0.0385(8) Uani 1 1 d . . . . .
H53A H 0.386485 0.119385 0.867074 0.046 Uiso 1 1 calc R . . . .
H53B H 0.364151 0.032354 0.852765 0.046 Uiso 1 1 calc R . . . .
C54 C 0.3238(2) 0.0703(2) 0.76847(18) 0.0363(8) Uani 1 1 d . . . . .
C55 C 0.3386(2) 0.13114(19) 0.73282(18) 0.0337(7) Uani 1 1 d . . . . .
C56 C 0.2735(2) 0.1220(2) 0.67285(19) 0.0373(8) Uani 1 1 d . . . . .
C57 C 0.1963(3) 0.0528(2) 0.6525(2) 0.0439(9) Uani 1 1 d . . . . .
H57 H 0.152749 0.047123 0.613589 0.053 Uiso 1 1 calc R . . . .
C58 C 0.1804(3) -0.0085(2) 0.6869(2) 0.0485(10) Uani 1 1 d . . . . .
C59 C 0.2462(3) 0.0022(2) 0.7452(2) 0.0451(9) Uani 1 1 d . . . . .
H59 H 0.238203 -0.037448 0.769436 0.054 Uiso 1 1 calc R . . . .
C60 C 0.0949(3) -0.0841(3) 0.6640(3) 0.0720(15) Uani 1 1 d . . . . .
C61 C 0.0283(4) -0.0824(3) 0.6015(3) 0.102(2) Uani 1 1 d . . . . .
H61A H 0.002012 -0.045858 0.613460 0.153 Uiso 1 1 calc GR . . . .
H61B H -0.021476 -0.131797 0.586415 0.153 Uiso 1 1 calc GR . . . .
H61C H 0.062400 -0.068576 0.565362 0.153 Uiso 1 1 calc GR . . . .
C62 C 0.0407(4) -0.1017(4) 0.7220(3) 0.104(2) Uani 1 1 d . . . . .
H62A H 0.081164 -0.104902 0.761096 0.156 Uiso 1 1 calc GR . . . .
H62B H -0.012376 -0.149297 0.707496 0.156 Uiso 1 1 calc GR . . . .
H62C H 0.019236 -0.062079 0.734069 0.156 Uiso 1 1 calc GR . . . .
C63 C 0.1296(5) -0.1473(3) 0.6448(4) 0.118(3) Uani 1 1 d . . . . .
H63A H 0.164113 -0.135981 0.608483 0.177 Uiso 1 1 calc GR . . . .
H63B H 0.076648 -0.194952 0.629958 0.177 Uiso 1 1 calc GR . . . .
H63C H 0.169776 -0.150628 0.683981 0.177 Uiso 1 1 calc GR . . . .
C64 C 0.2879(3) 0.1867(2) 0.6314(2) 0.0443(9) Uani 1 1 d . . . . .
C65 C 0.2089(3) 0.1637(3) 0.5682(3) 0.0699(14) Uani 1 1 d . . . . .
H65A H 0.207926 0.120072 0.539098 0.105 Uiso 1 1 calc GR . . . .
H65B H 0.220048 0.205109 0.543485 0.105 Uiso 1 1 calc GR . . . .
H65C H 0.149549 0.151698 0.582545 0.105 Uiso 1 1 calc GR . . . .
C66 C 0.2897(3) 0.2577(2) 0.6750(3) 0.0608(12) Uani 1 1 d . . . . .
H66A H 0.230366 0.246614 0.689304 0.091 Uiso 1 1 calc GR . . . .
H66B H 0.300688 0.297635 0.648641 0.091 Uiso 1 1 calc GR . . . .
H66C H 0.339072 0.273440 0.714575 0.091 Uiso 1 1 calc GR . . . .
C67 C 0.3806(3) 0.2058(3) 0.6055(2) 0.0567(11) Uani 1 1 d . . . . .
H67A H 0.431869 0.221622 0.643698 0.085 Uiso 1 1 calc GR . . . .
H67B H 0.389039 0.246157 0.579704 0.085 Uiso 1 1 calc GR . . . .
H67C H 0.378894 0.161697 0.576685 0.085 Uiso 1 1 calc GR . . . .
C68 C 0.5360(3) 0.0974(2) 0.90191(18) 0.0402(8) Uani 1 1 d . . . . .
H68A H 0.501132 0.049729 0.915575 0.048 Uiso 1 1 calc R . . . .
H68B H 0.529719 0.137470 0.932350 0.048 Uiso 1 1 calc R . . . .
C69 C 0.6379(3) 0.1092(2) 0.91359(17) 0.0364(8) Uani 1 1 d . . . . .
C70 C 0.6656(3) 0.0553(2) 0.94081(18) 0.0412(9) Uani 1 1 d . . . . .
H70 H 0.619576 0.010462 0.946858 0.049 Uiso 1 1 calc R . . . .
C71 C 0.7588(3) 0.0666(2) 0.95897(19) 0.0425(9) Uani 1 1 d . . . . .
C72 C 0.8250(3) 0.1348(2) 0.94897(19) 0.0433(9) Uani 1 1 d . . . . .
H72 H 0.888315 0.143740 0.961460 0.052 Uiso 1 1 calc R . . . .
C73 C 0.8024(3) 0.1905(2) 0.92146(18) 0.0379(8) Uani 1 1 d . . . . .
C74 C 0.7060(3) 0.1766(2) 0.90235(16) 0.0344(8) Uani 1 1 d . . . . .
C75 C 0.7915(3) 0.0098(2) 0.9910(2) 0.0529(11) Uani 1 1 d . . . . .
C76 C 0.7110(4) -0.0667(3) 0.9850(4) 0.101(2) Uani 1 1 d . . . . .
H76A H 0.662962 -0.059978 1.007073 0.152 Uiso 1 1 calc GR . . . .
H76B H 0.733978 -0.100114 1.006648 0.152 Uiso 1 1 calc GR . . . .
H76C H 0.685380 -0.088421 0.937588 0.152 Uiso 1 1 calc GR . . . .
C77 C 0.8332(6) 0.0429(4) 1.0669(3) 0.104(2) Uani 1 1 d . . . . .
H77A H 0.886548 0.089806 1.071101 0.157 Uiso 1 1 calc GR . . . .
H77B H 0.852633 0.007519 1.088069 0.157 Uiso 1 1 calc GR . . . .
H77C H 0.786572 0.052177 1.089028 0.157 Uiso 1 1 calc GR . . . .
C78 C 0.8658(4) -0.0045(3) 0.9568(3) 0.0869(18) Uani 1 1 d . . . . .
H78A H 0.840753 -0.024228 0.909015 0.130 Uiso 1 1 calc GR . . . .
H78B H 0.884171 -0.040599 0.977641 0.130 Uiso 1 1 calc GR . . . .
H78C H 0.919632 0.042327 0.962174 0.130 Uiso 1 1 calc GR . . . .
C79 C 0.8786(3) 0.2634(2) 0.9097(2) 0.0469(9) Uani 1 1 d . . . . .
C80 C 0.8713(4) 0.2619(3) 0.8324(3) 0.0701(14) Uani 1 1 d . . . . .
H80A H 0.878606 0.217543 0.811423 0.105 Uiso 1 1 calc GR . . . .
H80B H 0.919897 0.306598 0.824370 0.105 Uiso 1 1 calc GR . . . .
H80C H 0.810936 0.260720 0.813070 0.105 Uiso 1 1 calc GR . . . .
C81 C 0.8674(3) 0.3334(2) 0.9439(3) 0.0708(14) Uani 1 1 d . . . . .
H81A H 0.807456 0.332966 0.924339 0.106 Uiso 1 1 calc GR . . . .
H81B H 0.916639 0.378303 0.936954 0.106 Uiso 1 1 calc GR . . . .
H81C H 0.870897 0.333166 0.992076 0.106 Uiso 1 1 calc GR . . . .
C82 C 0.9778(3) 0.2710(3) 0.9405(3) 0.0777(16) Uani 1 1 d . . . . .
H82A H 0.982713 0.271016 0.988771 0.117 Uiso 1 1 calc GR . . . .
H82B H 1.023131 0.317786 0.933002 0.117 Uiso 1 1 calc GR . . . .
H82C H 0.989575 0.229093 0.919086 0.117 Uiso 1 1 calc GR . . . .
C83 C 0.4970(3) 0.03696(19) 0.7807(2) 0.0413(9) Uani 1 1 d . . . . .
H83A H 0.441178 0.016904 0.744927 0.050 Uiso 1 1 calc R . . . .
H83B H 0.499092 -0.004477 0.803275 0.050 Uiso 1 1 calc R . . . .
C84 C 0.5824(3) 0.0660(2) 0.7487(2) 0.0420(9) Uani 1 1 d . . . . .
H84A H 0.639104 0.081255 0.783009 0.050 Uiso 1 1 calc R . . . .
H84B H 0.581690 0.026534 0.713579 0.050 Uiso 1 1 calc R . . . .
C85 C 0.6527(3) 0.1570(2) 0.68020(19) 0.0414(8) Uani 1 1 d . . . . .
H85A H 0.646496 0.117121 0.643352 0.050 Uiso 1 1 calc R . . . .
H85B H 0.714147 0.173492 0.709210 0.050 Uiso 1 1 calc R . . . .
C86 C 0.6410(3) 0.2225(2) 0.65188(18) 0.0408(8) Uani 1 1 d . . . . .
H86A H 0.694032 0.247806 0.630828 0.049 Uiso 1 1 calc R . . . .
H86B H 0.584077 0.204297 0.617290 0.049 Uiso 1 1 calc R . . . .
C87 C 0.5815(4) 0.3031(3) 0.9785(2) 0.0612(12) Uani 1 1 d . . . . .
H87A H 0.639224 0.345907 0.978240 0.073 Uiso 0.514(7) 1 calc R . P A 1
H87B H 0.597042 0.261845 0.992158 0.073 Uiso 0.514(7) 1 calc R . P A 1
H87C H 0.616057 0.357815 0.988378 0.073 Uiso 0.486(7) 1 calc R . P A 2
H87D H 0.625902 0.278666 0.980882 0.073 Uiso 0.486(7) 1 calc R . P A 2
C89 C 0.4256(5) 0.2791(4) 0.9928(3) 0.095(2) Uani 1 1 d . . . . .
H89A H 0.382861 0.300361 1.008592 0.114 Uiso 0.514(7) 1 calc R . P A 1
H89B H 0.406554 0.226931 0.999970 0.114 Uiso 0.514(7) 1 calc R . P A 1
H89C H 0.415441 0.322205 1.014788 0.114 Uiso 0.486(7) 1 calc R . P A 2
H89D H 0.372730 0.233120 0.994796 0.114 Uiso 0.486(7) 1 calc R . P A 2
C90 C 0.4322(3) 0.2852(3) 0.9199(2) 0.0640(12) Uani 1 1 d . . . . .
H90A H 0.379928 0.244472 0.889128 0.077 Uiso 1 1 calc R . . . .
H90B H 0.432271 0.333520 0.910399 0.077 Uiso 1 1 calc R . . . .
C16 C 0.6506(5) 0.8880(5) 0.6398(5) 0.074(3) Uani 0.514(7) 1 d D U P A 1
H16A H 0.652251 0.861017 0.596911 0.112 Uiso 0.514(7) 1 calc GR . P A 1
H16B H 0.641594 0.933463 0.632564 0.112 Uiso 0.514(7) 1 calc GR . P A 1
H16C H 0.599710 0.856390 0.658741 0.112 Uiso 0.514(7) 1 calc GR . P A 1
C17 C 0.8228(6) 0.9650(5) 0.6559(6) 0.109(5) Uani 0.514(7) 1 d D U P A 1
H17A H 0.817072 0.942255 0.609494 0.163 Uiso 0.514(7) 1 calc GR . P A 1
H17B H 0.883868 0.974294 0.681361 0.163 Uiso 0.514(7) 1 calc GR . P A 1
H17C H 0.814843 1.012189 0.656646 0.163 Uiso 0.514(7) 1 calc GR . P A 1
C18 C 0.7461(9) 0.9523(6) 0.7585(3) 0.117(6) Uani 0.514(7) 1 d D U P A 1
H18A H 0.691203 0.924448 0.775844 0.175 Uiso 0.514(7) 1 calc GR . P A 1
H18B H 0.746739 1.001383 0.753302 0.175 Uiso 0.514(7) 1 calc GR . P A 1
H18C H 0.801457 0.958238 0.790050 0.175 Uiso 0.514(7) 1 calc GR . P A 1
C88 C 0.5243(12) 0.3256(7) 1.0255(5) 0.091(5) Uani 0.514(7) 1 d . . P A 1
H88A H 0.538401 0.314605 1.070809 0.110 Uiso 0.514(7) 1 calc R . P A 1
H88B H 0.537042 0.379304 1.029483 0.110 Uiso 0.514(7) 1 calc R . P A 1
C16A C 0.7192(10) 0.9220(7) 0.6180(3) 0.149(8) Uani 0.486(7) 1 d D U P A 2
H16D H 0.772263 0.930725 0.595836 0.223 Uiso 0.486(7) 1 calc GR . P A 2
H16E H 0.702779 0.965462 0.619999 0.223 Uiso 0.486(7) 1 calc GR . P A 2
H16F H 0.666824 0.878005 0.592557 0.223 Uiso 0.486(7) 1 calc GR . P A 2
C17A C 0.8253(7) 0.9777(4) 0.7346(6) 0.100(5) Uani 0.486(7) 1 d D U P A 2
H17D H 0.842593 0.964642 0.777770 0.150 Uiso 0.486(7) 1 calc GR . P A 2
H17E H 0.805901 1.019372 0.742147 0.150 Uiso 0.486(7) 1 calc GR . P A 2
H17F H 0.878308 0.992144 0.712159 0.150 Uiso 0.486(7) 1 calc GR . P A 2
C18A C 0.6562(7) 0.8936(6) 0.7254(7) 0.129(7) Uani 0.486(7) 1 d D U P A 2
H18D H 0.672837 0.888441 0.771891 0.194 Uiso 0.486(7) 1 calc GR . P A 2
H18E H 0.605608 0.847682 0.701227 0.194 Uiso 0.486(7) 1 calc GR . P A 2
H18F H 0.636592 0.935354 0.724794 0.194 Uiso 0.486(7) 1 calc GR . P A 2
C88A C 0.5132(11) 0.2772(9) 1.0287(6) 0.080(4) Uani 0.486(7) 1 d . . P A 2
H88C H 0.504262 0.226357 1.036321 0.096 Uiso 0.486(7) 1 calc R . P A 2
H88D H 0.536152 0.311795 1.072257 0.096 Uiso 0.486(7) 1 calc R . P A 2
O13 O 0.6491(5) 0.0521(4) 0.5226(3) 0.162(2) Uani 1 1 d D U . . .
C91 C 0.6109(8) 0.0991(4) 0.4877(3) 0.158(4) Uani 1 1 d D U . . .
H91A H 0.658630 0.149346 0.489710 0.190 Uiso 1 1 calc R . . . .
H91B H 0.558777 0.103787 0.506550 0.190 Uiso 1 1 calc R . . . .
C92 C 0.6121(6) -0.0116(4) 0.4115(3) 0.121(3) Uani 1 1 d D U . . .
H92A H 0.648796 -0.009674 0.375837 0.145 Uiso 1 1 calc R . . . .
H92B H 0.558631 -0.059999 0.401420 0.145 Uiso 1 1 calc R . . . .
C93 C 0.5782(7) 0.0536(4) 0.4145(3) 0.148(3) Uani 1 1 d D U . . .
H93A H 0.510179 0.033626 0.402159 0.177 Uiso 1 1 calc R . . . .
H93B H 0.604243 0.086197 0.382593 0.177 Uiso 1 1 calc R . . . .
C94 C 0.6727(7) -0.0029(5) 0.4815(3) 0.152(3) Uani 1 1 d D U . . .
H94A H 0.655141 -0.050557 0.498295 0.183 Uiso 1 1 calc R . . . .
H94B H 0.739148 0.016418 0.479746 0.183 Uiso 1 1 calc R . . . .
O14 O 0.9418(12) 0.2770(10) 0.5636(8) 0.205(7) Uani 0.514(7) 1 d D U P A 1
C95 C 0.8709(11) 0.2047(11) 0.5707(11) 0.192(10) Uani 0.514(7) 1 d D U P A 1
H95A H 0.849169 0.167440 0.528796 0.231 Uiso 0.514(7) 1 calc R . P A 1
H95B H 0.817692 0.210487 0.587175 0.231 Uiso 0.514(7) 1 calc R . P A 1
C96 C 0.9351(18) 0.1869(8) 0.6257(14) 0.191(11) Uani 0.514(7) 1 d D U P A 1
H96A H 0.958678 0.151336 0.604748 0.230 Uiso 0.514(7) 1 calc R . P A 1
H96B H 0.899882 0.164003 0.659454 0.230 Uiso 0.514(7) 1 calc R . P A 1
C97 C 1.0179(13) 0.2619(10) 0.6605(9) 0.172(8) Uani 0.514(7) 1 d D U P A 1
H97A H 1.014428 0.273941 0.708162 0.206 Uiso 0.514(7) 1 calc R . P A 1
H97B H 1.077186 0.256647 0.658738 0.206 Uiso 0.514(7) 1 calc R . P A 1
C98 C 1.0124(12) 0.3259(7) 0.6226(9) 0.154(7) Uani 0.514(7) 1 d D U P A 1
H98A H 0.990684 0.359765 0.648439 0.185 Uiso 0.514(7) 1 calc R . P A 1
H98B H 1.071661 0.354882 0.610100 0.185 Uiso 0.514(7) 1 calc R . P A 1
O15 O 0.1854(6) 0.2334(5) 0.8686(6) 0.260(5) Uani 1 1 d D U . . .
C99 C 0.1258(9) 0.2346(5) 0.8069(6) 0.205(5) Uani 1 1 d D U . . .
H99A H 0.162046 0.258936 0.774234 0.246 Uiso 1 1 calc R . . . .
H99B H 0.083043 0.258717 0.816694 0.246 Uiso 1 1 calc R . . . .
C100 C 0.0744(8) 0.1485(6) 0.7828(4) 0.193(5) Uani 1 1 d D U . . .
H10A H 0.103182 0.131172 0.747986 0.232 Uiso 1 1 calc R . . . .
H10B H 0.009033 0.136059 0.763327 0.232 Uiso 1 1 calc R . . . .
C101 C 0.0809(8) 0.1091(5) 0.8448(6) 0.210(5) Uani 1 1 d D U . . .
H10C H 0.096161 0.065404 0.832463 0.252 Uiso 1 1 calc R . . . .
H10D H 0.021220 0.091798 0.860103 0.252 Uiso 1 1 calc R . . . .
C102 C 0.1587(9) 0.1675(7) 0.9022(5) 0.215(6) Uani 1 1 d D U . . .
H10E H 0.134665 0.176480 0.943138 0.258 Uiso 1 1 calc R . . . .
H10F H 0.210710 0.152091 0.913636 0.258 Uiso 1 1 calc R . . . .
O16 O 0.7211(9) 0.2197(7) 1.0997(5) 0.283(5) Uani 1 1 d D U . . .
C103 C 0.6282(8) 0.1664(9) 1.1074(7) 0.259(7) Uani 1 1 d D U . . .
H10G H 0.609600 0.116097 1.080565 0.310 Uiso 1 1 calc R . . . .
H10H H 0.579164 0.185470 1.097816 0.310 Uiso 1 1 calc R . . . .
C104 C 0.6587(9) 0.1697(9) 1.1836(7) 0.275(8) Uani 1 1 d D U . . .
H10I H 0.637409 0.118558 1.193625 0.330 Uiso 1 1 calc R . . . .
H10J H 0.630052 0.197719 1.209678 0.330 Uiso 1 1 calc R . . . .
C105 C 0.7658(9) 0.2083(9) 1.2048(6) 0.264(7) Uani 1 1 d D U . . .
H10K H 0.782143 0.248818 1.243682 0.316 Uiso 1 1 calc R . . . .
H10L H 0.790348 0.171593 1.218826 0.316 Uiso 1 1 calc R . . . .
C106 C 0.8109(7) 0.2409(8) 1.1464(7) 0.232(6) Uani 1 1 d D U . . .
H10M H 0.846443 0.295359 1.157575 0.279 Uiso 1 1 calc R . . . .
H10N H 0.849496 0.215570 1.129913 0.279 Uiso 1 1 calc R . . . .
C96A C 0.8875(17) 0.1843(12) 0.6393(12) 0.24(2) Uani 0.486(7) 1 d D . P A 2
H96C H 0.819945 0.158680 0.624043 0.285 Uiso 0.486(7) 1 calc R . P A 2
H96D H 0.904404 0.172371 0.683592 0.285 Uiso 0.486(7) 1 calc R . P A 2
C97A C 0.9390(18) 0.1577(8) 0.5869(14) 0.228(18) Uani 0.486(7) 1 d D . P A 2
H97C H 0.981500 0.137693 0.609473 0.274 Uiso 0.486(7) 1 calc R . P A 2
H97D H 0.893711 0.117953 0.550896 0.274 Uiso 0.486(7) 1 calc R . P A 2
C98A C 0.9946(15) 0.2272(11) 0.5564(10) 0.170(10) Uani 0.486(7) 1 d D . P A 2
H98C H 1.055634 0.228541 0.549714 0.204 Uiso 0.486(7) 1 calc R . P A 2
H98D H 0.959510 0.231107 0.514253 0.204 Uiso 0.486(7) 1 calc R . P A 2
C95A C 0.9176(19) 0.2708(12) 0.6446(14) 0.212(14) Uani 0.486(7) 1 d D . P A 2
H95C H 0.871225 0.284001 0.617652 0.255 Uiso 0.486(7) 1 calc R . P A 2
H95D H 0.932633 0.297147 0.691521 0.255 Uiso 0.486(7) 1 calc R . P A 2
O14A O 1.0011(14) 0.2834(9) 0.6144(11) 0.294(14) Uiso 0.486(7) 1 d D . P A 2

loop_
_atom_site_aniso_label
_atom_site_aniso_U_11
_atom_site_aniso_U_22
_atom_site_aniso_U_33
_atom_site_aniso_U_23
_atom_site_aniso_U_13
_atom_site_aniso_U_12
Nd1 0.03182(10) 0.02280(9) 0.02531(9) 0.00785(7) 0.00716(7) 0.01029(7)
Nd2 0.02023(8) 0.02249(8) 0.02347(9) 0.00629(6) 0.00341(6) 0.00817(6)
Zn1 0.0331(2) 0.02556(18) 0.03101(19) 0.01175(15) 0.00932(15) 0.01050(15)
O1 0.0467(14) 0.0259(12) 0.0320(12) 0.0072(10) 0.0133(11) 0.0147(11)
O2 0.0370(14) 0.0334(13) 0.0478(15) 0.0173(11) 0.0014(11) 0.0110(11)
O3 0.0336(13) 0.0291(12) 0.0424(14) 0.0116(10) 0.0038(10) 0.0088(10)
O4 0.0459(14) 0.0290(12) 0.0385(13) 0.0104(10) 0.0163(11) 0.0184(11)
O5 0.0525(15) 0.0245(12) 0.0326(12) 0.0084(10) 0.0184(11) 0.0146(11)
O6 0.0563(17) 0.0525(16) 0.0339(14) 0.0058(12) 0.0154(12) 0.0214(14)
O7 0.0276(12) 0.0358(13) 0.0420(13) 0.0180(11) 0.0059(10) 0.0141(10)
O8 0.0406(13) 0.0321(12) 0.0268(12) 0.0061(10) 0.0045(10) 0.0146(11)
O9 0.0406(13) 0.0267(11) 0.0282(12) 0.0062(9) 0.0053(10) 0.0153(10)
O10 0.0266(11) 0.0299(12) 0.0359(12) 0.0122(10) 0.0082(9) 0.0150(9)
O11 0.0241(11) 0.0363(13) 0.0411(13) 0.0187(11) 0.0067(10) 0.0111(10)
O12 0.0239(12) 0.0463(15) 0.0427(14) 0.0033(11) 0.0071(10) 0.0127(11)
N1 0.0358(15) 0.0285(14) 0.0335(15) 0.0117(12) 0.0048(12) 0.0104(12)
N2 0.0251(13) 0.0257(13) 0.0247(13) 0.0051(10) 0.0024(10) 0.0081(11)
C1 0.039(2) 0.044(2) 0.046(2) 0.0151(17) 0.0092(16) 0.0235(17)
C2 0.0297(17) 0.043(2) 0.042(2) 0.0196(16) 0.0099(15) 0.0137(15)
C3 0.043(2) 0.059(3) 0.051(2) 0.007(2) 0.0008(18) 0.026(2)
C4 0.068(3) 0.073(3) 0.065(3) -0.007(3) -0.006(3) 0.033(3)
C8 0.0352(18) 0.0257(16) 0.0284(17) 0.0060(13) 0.0023(14) 0.0054(14)
C5 0.052(3) 0.075(3) 0.072(3) 0.005(3) -0.017(2) 0.022(3)
C6 0.033(2) 0.075(3) 0.072(3) 0.027(3) 0.001(2) 0.022(2)
C7 0.036(2) 0.058(3) 0.058(3) 0.023(2) 0.0110(18) 0.0230(19)
C9 0.0332(17) 0.0222(15) 0.0331(17) 0.0022(13) -0.0013(14) 0.0082(13)
C10 0.053(2) 0.0290(18) 0.039(2) 0.0046(15) -0.0078(17) 0.0184(17)
C11 0.064(3) 0.039(2) 0.049(2) -0.0015(18) -0.008(2) 0.032(2)
C12 0.053(2) 0.041(2) 0.041(2) -0.0040(17) 0.0027(18) 0.0261(19)
C13 0.0355(18) 0.0297(17) 0.0352(18) 0.0017(14) 0.0028(14) 0.0123(15)
C14 0.0247(15) 0.0245(16) 0.0303(17) 0.0028(13) -0.0009(13) 0.0071(13)
C15 0.098(4) 0.056(3) 0.085(4) -0.001(3) -0.010(3) 0.055(3)
C19 0.062(2) 0.039(2) 0.0311(19) 0.0032(15) 0.0095(17) 0.0231(19)
C20 0.129(5) 0.074(3) 0.039(2) 0.006(2) 0.027(3) 0.057(3)
C21 0.087(4) 0.056(3) 0.055(3) 0.015(2) 0.029(3) 0.016(3)
C22 0.078(3) 0.069(3) 0.037(2) 0.003(2) -0.010(2) 0.038(3)
C23 0.0298(17) 0.0361(18) 0.0270(16) 0.0078(14) 0.0078(13) 0.0092(14)
C24 0.0269(16) 0.0314(17) 0.0273(16) 0.0041(13) 0.0082(13) 0.0106(13)
C25 0.0355(18) 0.0385(19) 0.0294(17) 0.0099(14) 0.0097(14) 0.0154(15)
C26 0.0363(18) 0.047(2) 0.0261(17) 0.0059(15) 0.0078(14) 0.0200(16)
C27 0.0391(19) 0.0389(19) 0.0292(17) -0.0030(15) 0.0022(15) 0.0151(16)
C28 0.0337(18) 0.0346(18) 0.0340(18) 0.0034(14) 0.0058(14) 0.0164(15)
C29 0.0247(15) 0.0336(17) 0.0267(16) 0.0040(13) 0.0055(12) 0.0121(13)
C30 0.046(2) 0.057(2) 0.0254(17) 0.0048(16) 0.0099(15) 0.0263(19)
C31 0.110(4) 0.069(3) 0.029(2) 0.014(2) 0.013(2) 0.035(3)
C32 0.052(3) 0.104(4) 0.033(2) 0.010(2) 0.0007(18) 0.037(3)
C33 0.059(3) 0.076(3) 0.035(2) 0.003(2) 0.0172(19) 0.033(2)
C34 0.052(2) 0.0324(19) 0.040(2) 0.0027(16) 0.0039(17) 0.0173(17)
C35 0.068(3) 0.050(3) 0.075(3) 0.014(2) 0.010(2) 0.037(2)
C36 0.118(5) 0.034(2) 0.060(3) -0.001(2) 0.003(3) 0.018(3)
C37 0.054(3) 0.039(2) 0.070(3) 0.019(2) 0.016(2) 0.0156(19)
C38 0.0327(17) 0.0333(18) 0.0295(17) 0.0084(14) 0.0002(14) 0.0151(15)
C39 0.0284(16) 0.0297(17) 0.0376(18) 0.0092(14) 0.0025(14) 0.0143(14)
C40 0.0220(15) 0.0395(19) 0.0422(19) 0.0114(15) 0.0086(14) 0.0137(14)
C41 0.0231(16) 0.0395(19) 0.0395(19) 0.0135(15) 0.0074(14) 0.0085(14)
C42 0.044(2) 0.077(3) 0.058(3) 0.004(2) 0.019(2) 0.031(2)
C43 0.041(2) 0.087(4) 0.110(4) 0.020(3) 0.024(3) 0.035(3)
C44 0.040(3) 0.132(6) 0.103(5) -0.022(4) -0.004(3) 0.036(3)
C45 0.032(2) 0.048(2) 0.071(3) 0.001(2) -0.0071(19) 0.0095(18)
C46 0.042(2) 0.0330(18) 0.0386(19) 0.0078(15) 0.0102(16) 0.0181(16)
C47 0.0425(19) 0.0266(16) 0.0341(18) 0.0117(14) 0.0128(15) 0.0151(15)
C48 0.046(2) 0.045(2) 0.043(2) 0.0047(17) 0.0094(17) 0.0209(18)
C49 0.056(3) 0.068(3) 0.056(3) 0.007(2) -0.003(2) 0.022(2)
C50 0.088(4) 0.064(3) 0.041(2) -0.005(2) -0.004(2) 0.025(3)
C51 0.098(4) 0.062(3) 0.039(2) -0.002(2) 0.021(2) 0.044(3)
C52 0.057(2) 0.050(2) 0.045(2) 0.0098(18) 0.0179(19) 0.030(2)
C53 0.0360(19) 0.0366(19) 0.040(2) 0.0182(16) 0.0085(15) 0.0068(15)
C54 0.0349(18) 0.0335(18) 0.0371(19) 0.0134(15) 0.0054(15) 0.0081(15)
C55 0.0322(18) 0.0283(17) 0.0384(19) 0.0075(14) 0.0068(14) 0.0091(14)
C56 0.0358(19) 0.0334(18) 0.042(2) 0.0112(15) 0.0069(15) 0.0111(15)
C57 0.039(2) 0.042(2) 0.044(2) 0.0098(17) -0.0004(17) 0.0110(17)
C58 0.041(2) 0.039(2) 0.051(2) 0.0114(18) -0.0006(18) 0.0019(17)
C59 0.042(2) 0.037(2) 0.050(2) 0.0194(17) 0.0057(17) 0.0049(17)
C60 0.058(3) 0.051(3) 0.071(3) 0.019(2) -0.013(2) -0.012(2)
C61 0.077(4) 0.080(4) 0.086(4) 0.027(3) -0.029(3) -0.029(3)
C62 0.059(3) 0.103(5) 0.093(4) 0.040(4) -0.007(3) -0.032(3)
C63 0.132(6) 0.038(3) 0.135(6) -0.002(3) -0.021(5) -0.001(3)
C64 0.045(2) 0.041(2) 0.046(2) 0.0165(17) 0.0005(17) 0.0158(17)
C65 0.064(3) 0.066(3) 0.067(3) 0.034(3) -0.011(2) 0.011(2)
C66 0.064(3) 0.048(3) 0.077(3) 0.024(2) 0.009(2) 0.028(2)
C67 0.058(3) 0.058(3) 0.054(3) 0.027(2) 0.014(2) 0.016(2)
C68 0.044(2) 0.038(2) 0.0358(19) 0.0182(16) 0.0047(16) 0.0102(16)
C69 0.041(2) 0.0364(19) 0.0318(18) 0.0126(15) 0.0047(15) 0.0146(16)
C70 0.052(2) 0.038(2) 0.037(2) 0.0177(16) 0.0087(17) 0.0177(17)
C71 0.056(2) 0.046(2) 0.0338(19) 0.0162(16) 0.0073(17) 0.0259(19)
C72 0.045(2) 0.051(2) 0.036(2) 0.0110(17) -0.0001(16) 0.0229(19)
C73 0.042(2) 0.0388(19) 0.0319(18) 0.0102(15) 0.0023(15) 0.0151(16)
C74 0.045(2) 0.0357(18) 0.0236(16) 0.0070(14) 0.0034(14) 0.0169(16)
C75 0.067(3) 0.052(2) 0.054(2) 0.025(2) 0.010(2) 0.035(2)
C76 0.095(4) 0.067(4) 0.156(6) 0.062(4) 0.012(4) 0.041(3)
C77 0.176(7) 0.102(5) 0.056(3) 0.027(3) -0.009(4) 0.084(5)
C78 0.102(4) 0.087(4) 0.108(5) 0.039(4) 0.029(4) 0.070(4)
C79 0.037(2) 0.042(2) 0.056(2) 0.0154(19) 0.0013(18) 0.0104(17)
C80 0.062(3) 0.072(3) 0.070(3) 0.037(3) 0.017(2) 0.009(3)
C81 0.059(3) 0.039(2) 0.096(4) 0.005(2) -0.004(3) 0.007(2)
C82 0.043(3) 0.070(3) 0.111(4) 0.036(3) -0.002(3) 0.011(2)
C83 0.051(2) 0.0245(17) 0.045(2) 0.0098(15) 0.0079(17) 0.0100(16)
C84 0.058(2) 0.0315(19) 0.044(2) 0.0094(16) 0.0105(18) 0.0247(18)
C85 0.052(2) 0.038(2) 0.041(2) 0.0044(16) 0.0189(17) 0.0217(18)
C86 0.054(2) 0.037(2) 0.0345(19) 0.0067(15) 0.0194(17) 0.0178(17)
C87 0.076(3) 0.055(3) 0.037(2) 0.0063(19) 0.007(2) 0.008(2)
C89 0.133(6) 0.095(5) 0.090(4) 0.040(4) 0.077(4) 0.057(5)
C90 0.067(3) 0.071(3) 0.064(3) 0.010(2) 0.032(2) 0.033(3)
C16 0.079(7) 0.068(6) 0.090(7) 0.016(5) -0.016(6) 0.055(6)
C17 0.123(10) 0.049(6) 0.169(13) 0.025(7) 0.012(9) 0.053(7)
C18 0.207(14) 0.099(9) 0.084(8) -0.005(7) -0.009(9) 0.123(10)
C88 0.180(16) 0.052(6) 0.036(5) 0.009(5) 0.045(7) 0.031(9)
C16A 0.246(18) 0.122(12) 0.120(11) 0.027(9) -0.022(11) 0.137(13)
C17A 0.165(12) 0.034(5) 0.103(10) -0.004(6) -0.001(9) 0.054(7)
C18A 0.129(11) 0.087(9) 0.199(15) 0.020(9) -0.012(10) 0.088(9)
C88A 0.109(10) 0.091(10) 0.040(6) 0.013(7) 0.026(6) 0.036(9)
O13 0.235(6) 0.149(5) 0.112(4) -0.006(4) 0.022(4) 0.101(5)
C91 0.232(8) 0.126(6) 0.125(6) 0.036(5) 0.009(6) 0.085(6)
C92 0.143(6) 0.126(5) 0.099(5) 0.002(4) -0.010(4) 0.075(5)
C93 0.214(8) 0.110(5) 0.116(6) -0.012(4) -0.012(5) 0.085(5)
C94 0.210(8) 0.154(6) 0.106(5) -0.013(5) 0.008(5) 0.105(6)
O14 0.191(10) 0.222(10) 0.202(10) 0.055(8) 0.002(8) 0.088(8)
C95 0.178(13) 0.192(13) 0.194(13) 0.046(9) 0.027(9) 0.058(9)
C96 0.199(14) 0.174(13) 0.193(14) 0.059(9) 0.052(10) 0.052(9)
C97 0.176(12) 0.169(11) 0.166(11) 0.034(9) -0.010(8) 0.076(9)
C98 0.146(10) 0.154(11) 0.167(11) 0.016(8) 0.054(8) 0.060(8)
O15 0.195(7) 0.270(8) 0.332(9) 0.065(7) 0.022(6) 0.115(6)
C99 0.238(9) 0.211(9) 0.189(8) 0.070(7) 0.099(7) 0.083(7)
C100 0.207(8) 0.200(8) 0.154(7) 0.022(7) 0.040(7) 0.059(7)
C101 0.249(10) 0.165(8) 0.223(9) 0.051(7) -0.003(7) 0.100(7)
C102 0.242(9) 0.212(9) 0.198(9) 0.072(7) -0.031(7) 0.113(7)
O16 0.267(9) 0.319(9) 0.251(8) 0.034(7) 0.010(7) 0.118(7)
C103 0.274(11) 0.252(11) 0.217(10) 0.028(8) 0.043(8) 0.071(8)
C104 0.303(11) 0.258(11) 0.247(11) 0.092(8) 0.066(8) 0.074(8)
C105 0.289(11) 0.262(10) 0.225(10) 0.103(8) 0.016(8) 0.085(8)
C106 0.241(10) 0.213(9) 0.225(10) 0.024(8) 0.030(8) 0.078(8)
C96A 0.24(3) 0.43(6) 0.18(2) 0.14(3) 0.17(2) 0.21(4)
C97A 0.24(3) 0.21(3) 0.23(3) -0.06(3) 0.12(3) 0.09(2)
C98A 0.21(2) 0.105(14) 0.19(2) -0.011(14) 0.117(19) 0.034(15)
C95A 0.27(3) 0.21(3) 0.24(3) 0.04(2) 0.18(3) 0.15(3)

loop_
_atom_type_symbol
_atom_type_description
_atom_type_scat_dispersion_real
_atom_type_scat_dispersion_imag
_atom_type_scat_source
C C 0.0033 0.0016 'International Tables Vol C Tables 4.2.6.8 and 6.1.1.4'
H H 0.0000 0.0000 'International Tables Vol C Tables 4.2.6.8 and 6.1.1.4'
N N 0.0061 0.0033 'International Tables Vol C Tables 4.2.6.8 and 6.1.1.4'
Nd Nd -0.1943 3.0179 'International Tables Vol C Tables 4.2.6.8 and 6.1.1.4'
O O 0.0106 0.0060 'International Tables Vol C Tables 4.2.6.8 and 6.1.1.4'
Zn Zn 0.2839 1.4301 'International Tables Vol C Tables 4.2.6.8 and 6.1.1.4'

loop_
_geom_angle_atom_site_label_1
_geom_angle_atom_site_label_2
_geom_angle_atom_site_label_3
_geom_angle
_geom_angle_site_symmetry_1
_geom_angle_site_symmetry_3
_geom_angle_publ_flag
O1 Nd1 Zn1 34.23(5) . . ?
O1 Nd1 O4 131.63(7) . . ?
O1 Nd1 O6 80.10(8) . . ?
O1 Nd1 N1 164.16(8) . . ?
O2 Nd1 Zn1 110.01(6) . . ?
O2 Nd1 O1 106.79(8) . . ?
O2 Nd1 O3 146.99(9) . . ?
O2 Nd1 O4 84.73(9) . . ?
O2 Nd1 O5 104.41(9) . . ?
O2 Nd1 O6 82.24(9) . . ?
O2 Nd1 N1 73.67(8) . . ?
O3 Nd1 Zn1 103.00(6) . . ?
O3 Nd1 O1 100.78(8) . . ?
O3 Nd1 O4 90.41(8) . . ?
O3 Nd1 O5 102.62(9) . . ?
O3 Nd1 O6 85.01(9) . . ?
O3 Nd1 N1 74.86(8) . . ?
O4 Nd1 Zn1 97.43(5) . . ?
O4 Nd1 N1 64.11(8) . . ?
O5 Nd1 Zn1 33.44(5) . . ?
O5 Nd1 O1 67.64(8) . . ?
O5 Nd1 O4 63.99(7) . . ?
O5 Nd1 O6 147.67(8) . . ?
O5 Nd1 N1 128.01(8) . . ?
O6 Nd1 Zn1 114.33(6) . . ?
O6 Nd1 O4 148.14(8) . . ?
O6 Nd1 N1 84.32(9) . . ?
N1 Nd1 Zn1 161.16(6) . . ?
O7 Nd2 Zn1 33.86(5) . . ?
O7 Nd2 O10 130.57(7) . . ?
O7 Nd2 O12 81.44(8) . . ?
O7 Nd2 N2 165.46(8) . . ?
O8 Nd2 Zn1 103.17(6) . . ?
O8 Nd2 O7 100.05(8) . . ?
O8 Nd2 O9 146.41(8) . . ?
O8 Nd2 O10 90.26(8) . . ?
O8 Nd2 O11 103.02(8) . . ?
O8 Nd2 O12 82.09(8) . . ?
O8 Nd2 N2 74.04(8) . . ?
O9 Nd2 Zn1 110.22(6) . . ?
O9 Nd2 O7 105.52(8) . . ?
O9 Nd2 O10 89.41(8) . . ?
O9 Nd2 O11 106.78(8) . . ?
O9 Nd2 O12 80.59(8) . . ?
O9 Nd2 N2 75.84(8) . . ?
O10 Nd2 Zn1 96.71(5) . . ?
O10 Nd2 N2 63.48(7) . . ?
O11 Nd2 Zn1 33.26(5) . . ?
O11 Nd2 O7 67.11(7) . . ?
O11 Nd2 O10 63.47(7) . . ?
O11 Nd2 O12 148.55(8) . . ?
O11 Nd2 N2 126.83(7) . . ?
O12 Nd2 Zn1 115.30(6) . . ?
O12 Nd2 O10 147.98(7) . . ?
O12 Nd2 N2 84.55(8) . . ?
N2 Nd2 Zn1 159.68(5) . . ?
Nd1 Zn1 Nd2 178.507(13) . . ?
O1 Zn1 Nd1 43.35(6) . . ?
O1 Zn1 Nd2 136.54(7) . . ?
O5 Zn1 Nd1 42.47(7) . . ?
O5 Zn1 Nd2 137.68(7) . . ?
O5 Zn1 O1 85.78(9) . . ?
O5 Zn1 O7 112.91(10) . . ?
O5 Zn1 O11 135.61(10) . . ?
O7 Zn1 Nd1 138.60(6) . . ?
O7 Zn1 Nd2 42.84(6) . . ?
O7 Zn1 O1 133.39(10) . . ?
O11 Zn1 Nd1 136.33(7) . . ?
O11 Zn1 Nd2 42.24(6) . . ?
O11 Zn1 O1 111.59(10) . . ?
O11 Zn1 O7 85.06(9) . . ?
Zn1 O1 Nd1 102.42(9) . . ?
C46 O1 Nd1 132.3(2) . . ?
C46 O1 Zn1 120.3(2) . . ?
C74 O2 Nd1 146.0(2) . . ?
C55 O3 Nd1 140.8(2) . . ?
C84 O4 Nd1 115.9(2) . . ?
C85 O4 Nd1 113.20(19) . . ?
C85 O4 C84 112.5(3) . . ?
Zn1 O5 Nd1 104.08(9) . . ?
C86 O5 Nd1 124.6(2) . . ?
C86 O5 Zn1 130.7(2) . . ?
C87 O6 Nd1 124.3(3) . . ?
C90 O6 Nd1 127.0(2) . . ?
C90 O6 C87 108.8(3) . . ?
Zn1 O7 Nd2 103.30(9) . . ?
C1 O7 Nd2 135.0(2) . . ?
C1 O7 Zn1 119.6(2) . . ?
C29 O8 Nd2 143.7(2) . . ?
C14 O9 Nd2 138.74(19) . . ?
C39 O10 Nd2 118.89(17) . . ?
C39 O10 C40 112.2(2) . . ?
C40 O10 Nd2 112.20(17) . . ?
Zn1 O11 Nd2 104.50(9) . . ?
C41 O11 Nd2 125.41(18) . . ?
C41 O11 Zn1 129.79(19) . . ?
C42 O12 Nd2 127.6(2) . . ?
C42 O12 C45 107.2(3) . . ?
C45 O12 Nd2 124.9(2) . . ?
C53 N1 Nd1 107.86(19) . . ?
C53 N1 C68 105.4(3) . . ?
C68 N1 Nd1 108.2(2) . . ?
C83 N1 Nd1 112.9(2) . . ?
C83 N1 C53 110.6(3) . . ?
C83 N1 C68 111.6(3) . . ?
C8 N2 Nd2 107.33(17) . . ?
C8 N2 C23 106.1(2) . . ?
C23 N2 Nd2 108.07(18) . . ?
C38 N2 Nd2 113.71(18) . . ?
C38 N2 C8 111.6(2) . . ?
C38 N2 C23 109.7(2) . . ?
O7 C1 H1A 108.8 . . ?
O7 C1 H1B 108.8 . . ?
O7 C1 C2 113.8(3) . . ?
H1A C1 H1B 107.7 . . ?
C2 C1 H1A 108.8 . . ?
C2 C1 H1B 108.8 . . ?
C3 C2 C1 123.0(3) . . ?
C3 C2 C7 117.9(4) . . ?
C7 C2 C1 119.1(3) . . ?
C2 C3 H3 119.4 . . ?
C2 C3 C4 121.2(4) . . ?
C4 C3 H3 119.4 . . ?
C3 C4 H4 119.9 . . ?
C5 C4 C3 120.2(5) . . ?
C5 C4 H4 119.9 . . ?
N2 C8 H8A 108.0 . . ?
N2 C8 H8B 108.0 . . ?
N2 C8 C9 117.3(3) . . ?
H8A C8 H8B 107.2 . . ?
C9 C8 H8A 108.0 . . ?
C9 C8 H8B 108.0 . . ?
C4 C5 H5 120.2 . . ?
C6 C5 C4 119.6(4) . . ?
C6 C5 H5 120.2 . . ?
C5 C6 H6 119.6 . . ?
C5 C6 C7 120.8(4) . . ?
C7 C6 H6 119.6 . . ?
C2 C7 H7 119.9 . . ?
C6 C7 C2 120.3(4) . . ?
C6 C7 H7 119.9 . . ?
C10 C9 C8 119.7(3) . . ?
C10 C9 C14 120.6(3) . . ?
C14 C9 C8 119.6(3) . . ?
C9 C10 H10 119.2 . . ?
C11 C10 C9 121.6(3) . . ?
C11 C10 H10 119.2 . . ?
C10 C11 C12 116.8(3) . . ?
C10 C11 C15 121.2(4) . . ?
C12 C11 C15 122.0(4) . . ?
C11 C12 H12 117.8 . . ?
C13 C12 C11 124.3(4) . . ?
C13 C12 H12 117.8 . . ?
C12 C13 C14 117.5(3) . . ?
C12 C13 C19 121.6(3) . . ?
C14 C13 C19 120.9(3) . . ?
O9 C14 C9 118.3(3) . . ?
O9 C14 C13 122.7(3) . . ?
C9 C14 C13 118.9(3) . . ?
C11 C15 C16 109.3(4) . . ?
C11 C15 C17 107.2(4) . . ?
C11 C15 C18A 103.4(4) . . ?
C16 C15 C17 105.6(4) . . ?
C18 C15 C11 114.8(4) . . ?
C18 C15 C16 112.0(4) . . ?
C18 C15 C17 107.4(4) . . ?
C16A C15 C11 114.3(5) . . ?
C16A C15 C17A 113.0(4) . . ?
C16A C15 C18A 109.2(4) . . ?
C17A C15 C11 109.3(4) . . ?
C17A C15 C18A 107.0(4) . . ?
C20 C19 C13 112.6(3) . . ?
C20 C19 C22 107.2(4) . . ?
C21 C19 C13 110.2(3) . . ?
C21 C19 C20 107.8(4) . . ?
C21 C19 C22 110.3(4) . . ?
C22 C19 C13 108.7(3) . . ?
C19 C20 H20A 109.5 . . ?
C19 C20 H20B 109.5 . . ?
C19 C20 H20C 109.5 . . ?
H20A C20 H20B 109.5 . . ?
H20A C20 H20C 109.5 . . ?
H20B C20 H20C 109.5 . . ?
C19 C21 H21A 109.5 . . ?
C19 C21 H21B 109.5 . . ?
C19 C21 H21C 109.5 . . ?
H21A C21 H21B 109.5 . . ?
H21A C21 H21C 109.5 . . ?
H21B C21 H21C 109.5 . . ?
C19 C22 H22A 109.5 . . ?
C19 C22 H22B 109.5 . . ?
C19 C22 H22C 109.5 . . ?
H22A C22 H22B 109.5 . . ?
H22A C22 H22C 109.5 . . ?
H22B C22 H22C 109.5 . . ?
N2 C23 H23A 108.0 . . ?
N2 C23 H23B 108.0 . . ?
N2 C23 C24 117.1(3) . . ?
H23A C23 H23B 107.3 . . ?
C24 C23 H23A 108.0 . . ?
C24 C23 H23B 108.0 . . ?
C25 C24 C23 119.2(3) . . ?
C25 C24 C29 120.7(3) . . ?
C29 C24 C23 120.0(3) . . ?
C24 C25 H25 119.2 . . ?
C26 C25 C24 121.6(3) . . ?
C26 C25 H25 119.2 . . ?
C25 C26 C27 116.8(3) . . ?
C25 C26 C30 123.0(3) . . ?
C27 C26 C30 120.1(3) . . ?
C26 C27 H27 118.0 . . ?
C28 C27 C26 124.1(3) . . ?
C28 C27 H27 118.0 . . ?
C27 C28 C29 117.9(3) . . ?
C27 C28 C34 121.4(3) . . ?
C29 C28 C34 120.6(3) . . ?
O8 C29 C24 119.3(3) . . ?
O8 C29 C28 121.8(3) . . ?
C24 C29 C28 118.9(3) . . ?
C31 C30 C26 112.4(3) . . ?
C31 C30 C32 108.4(4) . . ?
C31 C30 C33 109.2(4) . . ?
C32 C30 C26 109.8(3) . . ?
C33 C30 C26 108.9(3) . . ?
C33 C30 C32 108.0(3) . . ?
C30 C31 H31A 109.5 . . ?
C30 C31 H31B 109.5 . . ?
C30 C31 H31C 109.5 . . ?
H31A C31 H31B 109.5 . . ?
H31A C31 H31C 109.5 . . ?
H31B C31 H31C 109.5 . . ?
C30 C32 H32A 109.5 . . ?
C30 C32 H32B 109.5 . . ?
C30 C32 H32C 109.5 . . ?
H32A C32 H32B 109.5 . . ?
H32A C32 H32C 109.5 . . ?
H32B C32 H32C 109.5 . . ?
C30 C33 H33A 109.5 . . ?
C30 C33 H33B 109.5 . . ?
C30 C33 H33C 109.5 . . ?
H33A C33 H33B 109.5 . . ?
H33A C33 H33C 109.5 . . ?
H33B C33 H33C 109.5 . . ?
C35 C34 C28 109.9(3) . . ?
C36 C34 C28 112.0(3) . . ?
C36 C34 C35 107.0(4) . . ?
C37 C34 C28 111.1(3) . . ?
C37 C34 C35 109.1(3) . . ?
C37 C34 C36 107.7(4) . . ?
C34 C35 H35A 109.5 . . ?
C34 C35 H35B 109.5 . . ?
C34 C35 H35C 109.5 . . ?
H35A C35 H35B 109.5 . . ?
H35A C35 H35C 109.5 . . ?
H35B C35 H35C 109.5 . . ?
C34 C36 H36A 109.5 . . ?
C34 C36 H36B 109.5 . . ?
C34 C36 H36C 109.5 . . ?
H36A C36 H36B 109.5 . . ?
H36A C36 H36C 109.5 . . ?
H36B C36 H36C 109.5 . . ?
C34 C37 H37A 109.5 . . ?
C34 C37 H37B 109.5 . . ?
C34 C37 H37C 109.5 . . ?
H37A C37 H37B 109.5 . . ?
H37A C37 H37C 109.5 . . ?
H37B C37 H37C 109.5 . . ?
N2 C38 H38A 108.9 . . ?
N2 C38 H38B 108.9 . . ?
N2 C38 C39 113.3(3) . . ?
H38A C38 H38B 107.7 . . ?
C39 C38 H38A 108.9 . . ?
C39 C38 H38B 108.9 . . ?
O10 C39 C38 107.4(3) . . ?
O10 C39 H39A 110.2 . . ?
O10 C39 H39B 110.2 . . ?
C38 C39 H39A 110.2 . . ?
C38 C39 H39B 110.2 . . ?
H39A C39 H39B 108.5 . . ?
O10 C40 H40A 110.6 . . ?
O10 C40 H40B 110.6 . . ?
O10 C40 C41 105.8(3) . . ?
H40A C40 H40B 108.7 . . ?
C41 C40 H40A 110.6 . . ?
C41 C40 H40B 110.6 . . ?
O11 C41 C40 108.5(3) . . ?
O11 C41 H41A 110.0 . . ?
O11 C41 H41B 110.0 . . ?
C40 C41 H41A 110.0 . . ?
C40 C41 H41B 110.0 . . ?
H41A C41 H41B 108.4 . . ?
O12 C42 H42A 110.5 . . ?
O12 C42 H42B 110.5 . . ?
O12 C42 C43 105.9(4) . . ?
H42A C42 H42B 108.7 . . ?
C43 C42 H42A 110.5 . . ?
C43 C42 H42B 110.5 . . ?
C42 C43 H43A 110.9 . . ?
C42 C43 H43B 110.9 . . ?
C42 C43 C44 104.0(4) . . ?
H43A C43 H43B 109.0 . . ?
C44 C43 H43A 110.9 . . ?
C44 C43 H43B 110.9 . . ?
C43 C44 H44A 110.3 . . ?
C43 C44 H44B 110.3 . . ?
H44A C44 H44B 108.5 . . ?
C45 C44 C43 107.1(4) . . ?
C45 C44 H44A 110.3 . . ?
C45 C44 H44B 110.3 . . ?
O12 C45 C44 107.1(4) . . ?
O12 C45 H45A 110.3 . . ?
O12 C45 H45B 110.3 . . ?
C44 C45 H45A 110.3 . . ?
C44 C45 H45B 110.3 . . ?
H45A C45 H45B 108.6 . . ?
O1 C46 H46A 108.8 . . ?
O1 C46 H46B 108.8 . . ?
O1 C46 C47 113.8(3) . . ?
H46A C46 H46B 107.7 . . ?
C47 C46 H46A 108.8 . . ?
C47 C46 H46B 108.8 . . ?
C48 C47 C46 121.3(3) . . ?
C48 C47 C52 118.4(4) . . ?
C52 C47 C46 120.1(3) . . ?
C47 C48 H48 119.8 . . ?
C47 C48 C49 120.5(4) . . ?
C49 C48 H48 119.8 . . ?
C48 C49 H49 119.7 . . ?
C50 C49 C48 120.6(4) . . ?
C50 C49 H49 119.7 . . ?
C49 C50 H50 120.4 . . ?
C51 C50 C49 119.3(4) . . ?
C51 C50 H50 120.4 . . ?
C50 C51 H51 119.6 . . ?
C50 C51 C52 120.8(4) . . ?
C52 C51 H51 119.6 . . ?
C47 C52 H52 119.8 . . ?
C51 C52 C47 120.5(4) . . ?
C51 C52 H52 119.8 . . ?
N1 C53 H53A 108.1 . . ?
N1 C53 H53B 108.1 . . ?
N1 C53 C54 116.6(3) . . ?
H53A C53 H53B 107.3 . . ?
C54 C53 H53A 108.1 . . ?
C54 C53 H53B 108.1 . . ?
C55 C54 C53 120.7(3) . . ?
C59 C54 C53 118.7(3) . . ?
C59 C54 C55 120.5(3) . . ?
O3 C55 C54 118.8(3) . . ?
O3 C55 C56 122.3(3) . . ?
C54 C55 C56 119.0(3) . . ?
C55 C56 C64 120.7(3) . . ?
C57 C56 C55 118.0(3) . . ?
C57 C56 C64 121.3(3) . . ?
C56 C57 H57 118.0 . . ?
C58 C57 C56 124.0(4) . . ?
C58 C57 H57 118.0 . . ?
C57 C58 C60 123.3(4) . . ?
C59 C58 C57 116.5(3) . . ?
C59 C58 C60 120.2(4) . . ?
C54 C59 H59 119.0 . . ?
C58 C59 C54 122.1(3) . . ?
C58 C59 H59 119.0 . . ?
C58 C60 C63 108.7(5) . . ?
C61 C60 C58 111.9(4) . . ?
C61 C60 C63 108.2(5) . . ?
C62 C60 C58 109.9(4) . . ?
C62 C60 C61 108.6(5) . . ?
C62 C60 C63 109.6(5) . . ?
C60 C61 H61A 109.5 . . ?
C60 C61 H61B 109.5 . . ?
C60 C61 H61C 109.5 . . ?
H61A C61 H61B 109.5 . . ?
H61A C61 H61C 109.5 . . ?
H61B C61 H61C 109.5 . . ?
C60 C62 H62A 109.5 . . ?
C60 C62 H62B 109.5 . . ?
C60 C62 H62C 109.5 . . ?
H62A C62 H62B 109.5 . . ?
H62A C62 H62C 109.5 . . ?
H62B C62 H62C 109.5 . . ?
C60 C63 H63A 109.5 . . ?
C60 C63 H63B 109.5 . . ?
C60 C63 H63C 109.5 . . ?
H63A C63 H63B 109.5 . . ?
H63A C63 H63C 109.5 . . ?
H63B C63 H63C 109.5 . . ?
C65 C64 C56 111.6(3) . . ?
C66 C64 C56 110.9(3) . . ?
C66 C64 C65 108.0(4) . . ?
C66 C64 C67 109.2(4) . . ?
C67 C64 C56 110.0(3) . . ?
C67 C64 C65 107.1(4) . . ?
C64 C65 H65A 109.5 . . ?
C64 C65 H65B 109.5 . . ?
C64 C65 H65C 109.5 . . ?
H65A C65 H65B 109.5 . . ?
H65A C65 H65C 109.5 . . ?
H65B C65 H65C 109.5 . . ?
C64 C66 H66A 109.5 . . ?
C64 C66 H66B 109.5 . . ?
C64 C66 H66C 109.5 . . ?
H66A C66 H66B 109.5 . . ?
H66A C66 H66C 109.5 . . ?
H66B C66 H66C 109.5 . . ?
C64 C67 H67A 109.5 . . ?
C64 C67 H67B 109.5 . . ?
C64 C67 H67C 109.5 . . ?
H67A C67 H67B 109.5 . . ?
H67A C67 H67C 109.5 . . ?
H67B C67 H67C 109.5 . . ?
N1 C68 H68A 107.9 . . ?
N1 C68 H68B 107.9 . . ?
N1 C68 C69 117.8(3) . . ?
H68A C68 H68B 107.2 . . ?
C69 C68 H68A 107.9 . . ?
C69 C68 H68B 107.9 . . ?
C70 C69 C68 119.5(3) . . ?
C70 C69 C74 120.0(3) . . ?
C74 C69 C68 120.2(3) . . ?
C69 C70 H70 118.9 . . ?
C71 C70 C69 122.2(4) . . ?
C71 C70 H70 118.9 . . ?
C70 C71 C72 116.7(3) . . ?
C70 C71 C75 123.4(4) . . ?
C72 C71 C75 119.9(4) . . ?
C71 C72 H72 117.9 . . ?
C73 C72 C71 124.2(4) . . ?
C73 C72 H72 117.9 . . ?
C72 C73 C74 117.7(3) . . ?
C72 C73 C79 121.7(3) . . ?
C74 C73 C79 120.6(3) . . ?
O2 C74 C69 118.5(3) . . ?
O2 C74 C73 122.3(3) . . ?
C69 C74 C73 119.2(3) . . ?
C76 C75 C71 112.0(4) . . ?
C76 C75 C77 108.9(5) . . ?
C77 C75 C71 108.3(4) . . ?
C78 C75 C71 111.6(4) . . ?
C78 C75 C76 107.1(5) . . ?
C78 C75 C77 108.9(5) . . ?
C75 C76 H76A 109.5 . . ?
C75 C76 H76B 109.5 . . ?
C75 C76 H76C 109.5 . . ?
H76A C76 H76B 109.5 . . ?
H76A C76 H76C 109.5 . . ?
H76B C76 H76C 109.5 . . ?
C75 C77 H77A 109.5 . . ?
C75 C77 H77B 109.5 . . ?
C75 C77 H77C 109.5 . . ?
H77A C77 H77B 109.5 . . ?
H77A C77 H77C 109.5 . . ?
H77B C77 H77C 109.5 . . ?
C75 C78 H78A 109.5 . . ?
C75 C78 H78B 109.5 . . ?
C75 C78 H78C 109.5 . . ?
H78A C78 H78B 109.5 . . ?
H78A C78 H78C 109.5 . . ?
H78B C78 H78C 109.5 . . ?
C80 C79 C73 108.7(3) . . ?
C81 C79 C73 110.8(4) . . ?
C81 C79 C80 110.3(4) . . ?
C81 C79 C82 106.1(4) . . ?
C82 C79 C73 112.1(3) . . ?
C82 C79 C80 108.8(4) . . ?
C79 C80 H80A 109.5 . . ?
C79 C80 H80B 109.5 . . ?
C79 C80 H80C 109.5 . . ?
H80A C80 H80B 109.5 . . ?
H80A C80 H80C 109.5 . . ?
H80B C80 H80C 109.5 . . ?
C79 C81 H81A 109.5 . . ?
C79 C81 H81B 109.5 . . ?
C79 C81 H81C 109.5 . . ?
H81A C81 H81B 109.5 . . ?
H81A C81 H81C 109.5 . . ?
H81B C81 H81C 109.5 . . ?
C79 C82 H82A 109.5 . . ?
C79 C82 H82B 109.5 . . ?
C79 C82 H82C 109.5 . . ?
H82A C82 H82B 109.5 . . ?
H82A C82 H82C 109.5 . . ?
H82B C82 H82C 109.5 . . ?
N1 C83 H83A 108.9 . . ?
N1 C83 H83B 108.9 . . ?
N1 C83 C84 113.2(3) . . ?
H83A C83 H83B 107.8 . . ?
C84 C83 H83A 108.9 . . ?
C84 C83 H83B 108.9 . . ?
O4 C84 C83 107.7(3) . . ?
O4 C84 H84A 110.2 . . ?
O4 C84 H84B 110.2 . . ?
C83 C84 H84A 110.2 . . ?
C83 C84 H84B 110.2 . . ?
H84A C84 H84B 108.5 . . ?
O4 C85 H85A 110.4 . . ?
O4 C85 H85B 110.4 . . ?
O4 C85 C86 106.7(3) . . ?
H85A C85 H85B 108.6 . . ?
C86 C85 H85A 110.4 . . ?
C86 C85 H85B 110.4 . . ?
O5 C86 C85 108.6(3) . . ?
O5 C86 H86A 110.0 . . ?
O5 C86 H86B 110.0 . . ?
C85 C86 H86A 110.0 . . ?
C85 C86 H86B 110.0 . . ?
H86A C86 H86B 108.4 . . ?
O6 C87 H87A 111.0 . . ?
O6 C87 H87B 111.0 . . ?
O6 C87 H87C 111.0 . . ?
O6 C87 H87D 111.0 . . ?
O6 C87 C88 103.6(7) . . ?
O6 C87 C88A 103.6(6) . . ?
H87A C87 H87B 109.0 . . ?
H87C C87 H87D 109.0 . . ?
C88 C87 H87A 111.0 . . ?
C88 C87 H87B 111.0 . . ?
C88A C87 H87C 111.0 . . ?
C88A C87 H87D 111.0 . . ?
H89A C89 H89B 109.6 . . ?
H89C C89 H89D 108.2 . . ?
C90 C89 H89A 111.9 . . ?
C90 C89 H89B 111.9 . . ?
C90 C89 H89C 109.8 . . ?
C90 C89 H89D 109.8 . . ?
C88 C89 H89A 111.9 . . ?
C88 C89 H89B 111.9 . . ?
C88 C89 C90 99.5(6) . . ?
C88A C89 H89C 109.8 . . ?
C88A C89 H89D 109.8 . . ?
C88A C89 C90 109.4(6) . . ?
O6 C90 C89 104.8(4) . . ?
O6 C90 H90A 110.8 . . ?
O6 C90 H90B 110.8 . . ?
C89 C90 H90A 110.8 . . ?
C89 C90 H90B 110.8 . . ?
H90A C90 H90B 108.9 . . ?
C15 C16 H16A 109.5 . . ?
C15 C16 H16B 109.5 . . ?
C15 C16 H16C 109.5 . . ?
H16A C16 H16B 109.5 . . ?
H16A C16 H16C 109.5 . . ?
H16B C16 H16C 109.5 . . ?
C15 C17 H17A 109.5 . . ?
C15 C17 H17B 109.5 . . ?
C15 C17 H17C 109.5 . . ?
H17A C17 H17B 109.5 . . ?
H17A C17 H17C 109.5 . . ?
H17B C17 H17C 109.5 . . ?
C15 C18 H18A 109.5 . . ?
C15 C18 H18B 109.5 . . ?
C15 C18 H18C 109.5 . . ?
H18A C18 H18B 109.5 . . ?
H18A C18 H18C 109.5 . . ?
H18B C18 H18C 109.5 . . ?
C87 C88 H88A 110.8 . . ?
C87 C88 H88B 110.8 . . ?
C89 C88 C87 104.6(7) . . ?
C89 C88 H88A 110.8 . . ?
C89 C88 H88B 110.8 . . ?
H88A C88 H88B 108.9 . . ?
C15 C16A H16D 109.5 . . ?
C15 C16A H16E 109.5 . . ?
C15 C16A H16F 109.5 . . ?
H16D C16A H16E 109.5 . . ?
H16D C16A H16F 109.5 . . ?
H16E C16A H16F 109.5 . . ?
C15 C17A H17D 109.5 . . ?
C15 C17A H17E 109.5 . . ?
C15 C17A H17F 109.5 . . ?
H17D C17A H17E 109.5 . . ?
H17D C17A H17F 109.5 . . ?
H17E C17A H17F 109.5 . . ?
C15 C18A H18D 109.5 . . ?
C15 C18A H18E 109.5 . . ?
C15 C18A H18F 109.5 . . ?
H18D C18A H18E 109.5 . . ?
H18D C18A H18F 109.5 . . ?
H18E C18A H18F 109.5 . . ?
C87 C88A H88C 111.2 . . ?
C87 C88A H88D 111.2 . . ?
C89 C88A C87 103.0(8) . . ?
C89 C88A H88C 111.2 . . ?
C89 C88A H88D 111.2 . . ?
H88C C88A H88D 109.1 . . ?
C91 O13 C94 118.0(5) . . ?
O13 C91 H91A 111.5 . . ?
O13 C91 H91B 111.5 . . ?
O13 C91 C93 101.3(4) . . ?
H91A C91 H91B 109.3 . . ?
C93 C91 H91A 111.5 . . ?
C93 C91 H91B 111.5 . . ?
H92A C92 H92B 108.4 . . ?
C93 C92 H92A 110.1 . . ?
C93 C92 H92B 110.1 . . ?
C93 C92 C94 107.9(3) . . ?
C94 C92 H92A 110.1 . . ?
C94 C92 H92B 110.1 . . ?
C91 C93 H93A 110.0 . . ?
C91 C93 H93B 110.0 . . ?
C92 C93 C91 108.2(3) . . ?
C92 C93 H93A 110.0 . . ?
C92 C93 H93B 110.0 . . ?
H93A C93 H93B 108.4 . . ?
O13 C94 C92 100.8(4) . . ?
O13 C94 H94A 111.6 . . ?
O13 C94 H94B 111.6 . . ?
C92 C94 H94A 111.6 . . ?
C92 C94 H94B 111.6 . . ?
H94A C94 H94B 109.4 . . ?
C98 O14 C95 120.4(9) . . ?
O14 C95 H95A 112.6 . . ?
O14 C95 H95B 112.6 . . ?
O14 C95 C96 95.8(7) . . ?
H95A C95 H95B 110.1 . . ?
C96 C95 H95A 112.6 . . ?
C96 C95 H95B 112.6 . . ?
C95 C96 H96A 110.0 . . ?
C95 C96 H96B 110.0 . . ?
C95 C96 C97 108.5(4) . . ?
H96A C96 H96B 108.4 . . ?
C97 C96 H96A 110.0 . . ?
C97 C96 H96B 110.0 . . ?
C96 C97 H97A 110.0 . . ?
C96 C97 H97B 110.0 . . ?
H97A C97 H97B 108.3 . . ?
C98 C97 C96 108.6(4) . . ?
C98 C97 H97A 110.0 . . ?
C98 C97 H97B 110.0 . . ?
O14 C98 C97 96.8(6) . . ?
O14 C98 H98A 112.4 . . ?
O14 C98 H98B 112.4 . . ?
C97 C98 H98A 112.4 . . ?
C97 C98 H98B 112.4 . . ?
H98A C98 H98B 110.0 . . ?
C99 O15 C102 120.6(7) . . ?
O15 C99 H99A 112.2 . . ?
O15 C99 H99B 112.2 . . ?
O15 C99 C100 98.0(6) . . ?
H99A C99 H99B 109.8 . . ?
C100 C99 H99A 112.2 . . ?
C100 C99 H99B 112.2 . . ?
C99 C100 H10A 110.0 . . ?
C99 C100 H10B 110.0 . . ?
C99 C100 C101 108.6(4) . . ?
H10A C100 H10B 108.4 . . ?
C101 C100 H10A 110.0 . . ?
C101 C100 H10B 110.0 . . ?
C100 C101 H10C 110.2 . . ?
C100 C101 H10D 110.2 . . ?
C100 C101 C102 107.6(4) . . ?
H10C C101 H10D 108.5 . . ?
C102 C101 H10C 110.2 . . ?
C102 C101 H10D 110.2 . . ?
O15 C102 C101 99.7(5) . . ?
O15 C102 H10E 111.8 . . ?
O15 C102 H10F 111.8 . . ?
C101 C102 H10E 111.8 . . ?
C101 C102 H10F 111.8 . . ?
H10E C102 H10F 109.6 . . ?
C106 O16 C103 127.0(7) . . ?
O16 C103 H10G 112.9 . . ?
O16 C103 H10H 112.9 . . ?
O16 C103 C104 94.1(5) . . ?
H10G C103 H10H 110.3 . . ?
C104 C103 H10G 112.9 . . ?
C104 C103 H10H 112.9 . . ?
C103 C104 H10I 109.5 . . ?
C103 C104 H10J 109.5 . . ?
C103 C104 C105 110.6(4) . . ?
H10I C104 H10J 108.1 . . ?
C105 C104 H10I 109.5 . . ?
C105 C104 H10J 109.5 . . ?
C104 C105 H10K 109.3 . . ?
C104 C105 H10L 109.3 . . ?
H10K C105 H10L 108.0 . . ?
C106 C105 C104 111.4(4) . . ?
C106 C105 H10K 109.3 . . ?
C106 C105 H10L 109.3 . . ?
O16 C106 C105 94.3(5) . . ?
O16 C106 H10M 112.9 . . ?
O16 C106 H10N 112.9 . . ?
C105 C106 H10M 112.9 . . ?
C105 C106 H10N 112.9 . . ?
H10M C106 H10N 110.3 . . ?
H96C C96A H96D 108.5 . . ?
C97A C96A H96C 110.1 . . ?
C97A C96A H96D 110.1 . . ?
C95A C96A H96C 110.1 . . ?
C95A C96A H96D 110.1 . . ?
C95A C96A C97A 107.8(4) . . ?
C96A C97A H97C 110.2 . . ?
C96A C97A H97D 110.2 . . ?
H97C C97A H97D 108.5 . . ?
C98A C97A C96A 107.7(4) . . ?
C98A C97A H97C 110.2 . . ?
C98A C97A H97D 110.2 . . ?
C97A C98A H98C 112.7 . . ?
C97A C98A H98D 112.7 . . ?
H98C C98A H98D 110.2 . . ?
O14A C98A C97A 95.1(8) . . ?
O14A C98A H98C 112.7 . . ?
O14A C98A H98D 112.7 . . ?
C96A C95A H95C 112.5 . . ?
C96A C95A H95D 112.5 . . ?
H95C C95A H95D 110.1 . . ?
O14A C95A C96A 96.1(7) . . ?
O14A C95A H95C 112.5 . . ?
O14A C95A H95D 112.5 . . ?
C98A O14A C95A 117.7(10) . . ?

loop_
_geom_bond_atom_site_label_1
_geom_bond_atom_site_label_2
_geom_bond_distance
_geom_bond_site_symmetry_2
_geom_bond_publ_flag
Nd1 Zn1 3.3995(4) . ?
Nd1 O1 2.389(2) . ?
Nd1 O2 2.217(2) . ?
Nd1 O3 2.221(2) . ?
Nd1 O4 2.587(2) . ?
Nd1 O5 2.367(2) . ?
Nd1 O6 2.566(2) . ?
Nd1 N1 2.722(3) . ?
Nd2 Zn1 3.4122(4) . ?
Nd2 O7 2.384(2) . ?
Nd2 O8 2.223(2) . ?
Nd2 O9 2.240(2) . ?
Nd2 O10 2.597(2) . ?
Nd2 O11 2.369(2) . ?
Nd2 O12 2.573(2) . ?
Nd2 N2 2.713(2) . ?
Zn1 O1 1.958(2) . ?
Zn1 O5 1.932(2) . ?
Zn1 O7 1.954(2) . ?
Zn1 O11 1.933(2) . ?
O1 C46 1.404(4) . ?
O2 C74 1.331(4) . ?
O3 C55 1.329(4) . ?
O4 C84 1.437(4) . ?
O4 C85 1.432(4) . ?
O5 C86 1.406(4) . ?
O6 C87 1.444(5) . ?
O6 C90 1.440(5) . ?
O7 C1 1.399(4) . ?
O8 C29 1.324(4) . ?
O9 C14 1.331(4) . ?
O10 C39 1.431(4) . ?
O10 C40 1.440(4) . ?
O11 C41 1.403(4) . ?
O12 C42 1.438(5) . ?
O12 C45 1.446(4) . ?
N1 C53 1.497(4) . ?
N1 C68 1.500(4) . ?
N1 C83 1.475(5) . ?
N2 C8 1.490(4) . ?
N2 C23 1.491(4) . ?
N2 C38 1.477(4) . ?
C1 H1A 0.9700 . ?
C1 H1B 0.9700 . ?
C1 C2 1.511(5) . ?
C2 C3 1.370(6) . ?
C2 C7 1.398(5) . ?
C3 H3 0.9300 . ?
C3 C4 1.385(6) . ?
C4 H4 0.9300 . ?
C4 C5 1.369(7) . ?
C8 H8A 0.9700 . ?
C8 H8B 0.9700 . ?
C8 C9 1.501(5) . ?
C5 H5 0.9300 . ?
C5 C6 1.358(7) . ?
C6 H6 0.9300 . ?
C6 C7 1.384(6) . ?
C7 H7 0.9300 . ?
C9 C10 1.396(5) . ?
C9 C14 1.404(5) . ?
C10 H10 0.9300 . ?
C10 C11 1.379(5) . ?
C11 C12 1.395(6) . ?
C11 C15 1.537(5) . ?
C12 H12 0.9300 . ?
C12 C13 1.391(5) . ?
C13 C14 1.415(5) . ?
C13 C19 1.537(5) . ?
C15 C16 1.539(4) . ?
C15 C17 1.591(4) . ?
C15 C18 1.517(4) . ?
C15 C16A 1.510(4) . ?
C15 C17A 1.530(4) . ?
C15 C18A 1.578(4) . ?
C19 C20 1.529(5) . ?
C19 C21 1.524(6) . ?
C19 C22 1.530(6) . ?
C20 H20A 0.9600 . ?
C20 H20B 0.9600 . ?
C20 H20C 0.9600 . ?
C21 H21A 0.9600 . ?
C21 H21B 0.9600 . ?
C21 H21C 0.9600 . ?
C22 H22A 0.9600 . ?
C22 H22B 0.9600 . ?
C22 H22C 0.9600 . ?
C23 H23A 0.9700 . ?
C23 H23B 0.9700 . ?
C23 C24 1.505(4) . ?
C24 C25 1.398(4) . ?
C24 C29 1.404(4) . ?
C25 H25 0.9300 . ?
C25 C26 1.383(5) . ?
C26 C27 1.395(5) . ?
C26 C30 1.542(5) . ?
C27 H27 0.9300 . ?
C27 C28 1.394(5) . ?
C28 C29 1.416(5) . ?
C28 C34 1.537(5) . ?
C30 C31 1.515(6) . ?
C30 C32 1.538(6) . ?
C30 C33 1.533(5) . ?
C31 H31A 0.9600 . ?
C31 H31B 0.9600 . ?
C31 H31C 0.9600 . ?
C32 H32A 0.9600 . ?
C32 H32B 0.9600 . ?
C32 H32C 0.9600 . ?
C33 H33A 0.9600 . ?
C33 H33B 0.9600 . ?
C33 H33C 0.9600 . ?
C34 C35 1.536(6) . ?
C34 C36 1.535(6) . ?
C34 C37 1.530(6) . ?
C35 H35A 0.9600 . ?
C35 H35B 0.9600 . ?
C35 H35C 0.9600 . ?
C36 H36A 0.9600 . ?
C36 H36B 0.9600 . ?
C36 H36C 0.9600 . ?
C37 H37A 0.9600 . ?
C37 H37B 0.9600 . ?
C37 H37C 0.9600 . ?
C38 H38A 0.9700 . ?
C38 H38B 0.9700 . ?
C38 C39 1.502(5) . ?
C39 H39A 0.9700 . ?
C39 H39B 0.9700 . ?
C40 H40A 0.9700 . ?
C40 H40B 0.9700 . ?
C40 C41 1.497(5) . ?
C41 H41A 0.9700 . ?
C41 H41B 0.9700 . ?
C42 H42A 0.9700 . ?
C42 H42B 0.9700 . ?
C42 C43 1.486(6) . ?
C43 H43A 0.9700 . ?
C43 H43B 0.9700 . ?
C43 C44 1.500(8) . ?
C44 H44A 0.9700 . ?
C44 H44B 0.9700 . ?
C44 C45 1.466(6) . ?
C45 H45A 0.9700 . ?
C45 H45B 0.9700 . ?
C46 H46A 0.9700 . ?
C46 H46B 0.9700 . ?
C46 C47 1.511(5) . ?
C47 C48 1.379(5) . ?
C47 C52 1.386(5) . ?
C48 H48 0.9300 . ?
C48 C49 1.383(6) . ?
C49 H49 0.9300 . ?
C49 C50 1.373(7) . ?
C50 H50 0.9300 . ?
C50 C51 1.361(7) . ?
C51 H51 0.9300 . ?
C51 C52 1.382(6) . ?
C52 H52 0.9300 . ?
C53 H53A 0.9700 . ?
C53 H53B 0.9700 . ?
C53 C54 1.507(5) . ?
C54 C55 1.405(5) . ?
C54 C59 1.391(5) . ?
C55 C56 1.414(5) . ?
C56 C57 1.396(5) . ?
C56 C64 1.540(5) . ?
C57 H57 0.9300 . ?
C57 C58 1.395(5) . ?
C58 C59 1.388(5) . ?
C58 C60 1.535(6) . ?
C59 H59 0.9300 . ?
C60 C61 1.528(7) . ?
C60 C62 1.524(8) . ?
C60 C63 1.536(9) . ?
C61 H61A 0.9600 . ?
C61 H61B 0.9600 . ?
C61 H61C 0.9600 . ?
C62 H62A 0.9600 . ?
C62 H62B 0.9600 . ?
C62 H62C 0.9600 . ?
C63 H63A 0.9600 . ?
C63 H63B 0.9600 . ?
C63 H63C 0.9600 . ?
C64 C65 1.539(5) . ?
C64 C66 1.524(6) . ?
C64 C67 1.531(6) . ?
C65 H65A 0.9600 . ?
C65 H65B 0.9600 . ?
C65 H65C 0.9600 . ?
C66 H66A 0.9600 . ?
C66 H66B 0.9600 . ?
C66 H66C 0.9600 . ?
C67 H67A 0.9600 . ?
C67 H67B 0.9600 . ?
C67 H67C 0.9600 . ?
C68 H68A 0.9700 . ?
C68 H68B 0.9700 . ?
C68 C69 1.501(5) . ?
C69 C70 1.399(5) . ?
C69 C74 1.406(5) . ?
C70 H70 0.9300 . ?
C70 C71 1.378(5) . ?
C71 C72 1.394(5) . ?
C71 C75 1.535(5) . ?
C72 H72 0.9300 . ?
C72 C73 1.394(5) . ?
C73 C74 1.414(5) . ?
C73 C79 1.534(5) . ?
C75 C76 1.520(7) . ?
C75 C77 1.531(7) . ?
C75 C78 1.514(7) . ?
C76 H76A 0.9600 . ?
C76 H76B 0.9600 . ?
C76 H76C 0.9600 . ?
C77 H77A 0.9600 . ?
C77 H77B 0.9600 . ?
C77 H77C 0.9600 . ?
C78 H78A 0.9600 . ?
C78 H78B 0.9600 . ?
C78 H78C 0.9600 . ?
C79 C80 1.533(6) . ?
C79 C81 1.522(6) . ?
C79 C82 1.532(6) . ?
C80 H80A 0.9600 . ?
C80 H80B 0.9600 . ?
C80 H80C 0.9600 . ?
C81 H81A 0.9600 . ?
C81 H81B 0.9600 . ?
C81 H81C 0.9600 . ?
C82 H82A 0.9600 . ?
C82 H82B 0.9600 . ?
C82 H82C 0.9600 . ?
C83 H83A 0.9700 . ?
C83 H83B 0.9700 . ?
C83 C84 1.502(5) . ?
C84 H84A 0.9700 . ?
C84 H84B 0.9700 . ?
C85 H85A 0.9700 . ?
C85 H85B 0.9700 . ?
C85 C86 1.500(5) . ?
C86 H86A 0.9700 . ?
C86 H86B 0.9700 . ?
C87 H87A 0.9700 . ?
C87 H87B 0.9700 . ?
C87 H87C 0.9700 . ?
C87 H87D 0.9700 . ?
C87 C88 1.513(14) . ?
C87 C88A 1.550(13) . ?
C89 H89A 0.9700 . ?
C89 H89B 0.9700 . ?
C89 H89C 0.9700 . ?
C89 H89D 0.9700 . ?
C89 C90 1.493(7) . ?
C89 C88 1.475(17) . ?
C89 C88A 1.471(15) . ?
C90 H90A 0.9700 . ?
C90 H90B 0.9700 . ?
C16 H16A 0.9600 . ?
C16 H16B 0.9600 . ?
C16 H16C 0.9600 . ?
C17 H17A 0.9600 . ?
C17 H17B 0.9600 . ?
C17 H17C 0.9600 . ?
C18 H18A 0.9600 . ?
C18 H18B 0.9600 . ?
C18 H18C 0.9600 . ?
C88 H88A 0.9700 . ?
C88 H88B 0.9700 . ?
C16A H16D 0.9600 . ?
C16A H16E 0.9600 . ?
C16A H16F 0.9600 . ?
C17A H17D 0.9600 . ?
C17A H17E 0.9600 . ?
C17A H17F 0.9600 . ?
C18A H18D 0.9600 . ?
C18A H18E 0.9600 . ?
C18A H18F 0.9600 . ?
C88A H88C 0.9700 . ?
C88A H88D 0.9700 . ?
O13 C91 1.448(4) . ?
O13 C94 1.451(4) . ?
C91 H91A 0.9700 . ?
C91 H91B 0.9700 . ?
C91 C93 1.533(4) . ?
C92 H92A 0.9700 . ?
C92 H92B 0.9700 . ?
C92 C93 1.529(4) . ?
C92 C94 1.537(4) . ?
C93 H93A 0.9700 . ?
C93 H93B 0.9700 . ?
C94 H94A 0.9700 . ?
C94 H94B 0.9700 . ?
O14 C95 1.459(5) . ?
O14 C98 1.457(5) . ?
C95 H95A 0.9700 . ?
C95 H95B 0.9700 . ?
C95 C96 1.544(5) . ?
C96 H96A 0.9700 . ?
C96 H96B 0.9700 . ?
C96 C97 1.544(5) . ?
C97 H97A 0.9700 . ?
C97 H97B 0.9700 . ?
C97 C98 1.543(5) . ?
C98 H98A 0.9700 . ?
C98 H98B 0.9700 . ?
O15 C99 1.452(5) . ?
O15 C102 1.455(5) . ?
C99 H99A 0.9700 . ?
C99 H99B 0.9700 . ?
C99 C100 1.534(5) . ?
C100 H10A 0.9700 . ?
C100 H10B 0.9700 . ?
C100 C101 1.539(4) . ?
C101 H10C 0.9700 . ?
C101 H10D 0.9700 . ?
C101 C102 1.542(5) . ?
C102 H10E 0.9700 . ?
C102 H10F 0.9700 . ?
O16 C103 1.473(5) . ?
O16 C106 1.463(5) . ?
C103 H10G 0.9700 . ?
C103 H10H 0.9700 . ?
C103 C104 1.524(5) . ?
C104 H10I 0.9700 . ?
C104 H10J 0.9700 . ?
C104 C105 1.529(5) . ?
C105 H10K 0.9700 . ?
C105 H10L 0.9700 . ?
C105 C106 1.524(5) . ?
C106 H10M 0.9700 . ?
C106 H10N 0.9700 . ?
C96A H96C 0.9700 . ?
C96A H96D 0.9700 . ?
C96A C97A 1.553(5) . ?
C96A C95A 1.541(5) . ?
C97A H97C 0.9700 . ?
C97A H97D 0.9700 . ?
C97A C98A 1.545(5) . ?
C98A H98C 0.9700 . ?
C98A H98D 0.9700 . ?
C98A O14A 1.459(5) . ?
C95A H95C 0.9700 . ?
C95A H95D 0.9700 . ?
C95A O14A 1.460(5) . ?

loop_
_geom_torsion_atom_site_label_1
_geom_torsion_atom_site_label_2
_geom_torsion_atom_site_label_3
_geom_torsion_atom_site_label_4
_geom_torsion
_geom_torsion_site_symmetry_1
_geom_torsion_site_symmetry_2
_geom_torsion_site_symmetry_3
_geom_torsion_site_symmetry_4
_geom_torsion_publ_flag
Nd1 O1 C46 C47 94.3(3) . . . . ?
Nd1 O2 C74 C69 -30.3(6) . . . . ?
Nd1 O2 C74 C73 148.8(3) . . . . ?
Nd1 O3 C55 C54 44.0(5) . . . . ?
Nd1 O3 C55 C56 -136.6(3) . . . . ?
Nd1 O4 C84 C83 54.3(3) . . . . ?
Nd1 O4 C85 C86 -47.0(3) . . . . ?
Nd1 O5 C86 C85 -34.2(4) . . . . ?
Nd1 O6 C87 C88 177.0(5) . . . . ?
Nd1 O6 C87 C88A -148.1(7) . . . . ?
Nd1 O6 C90 C89 156.8(4) . . . . ?
Nd1 N1 C53 C54 67.4(3) . . . . ?
Nd1 N1 C68 C69 -68.0(3) . . . . ?
Nd1 N1 C83 C84 30.6(4) . . . . ?
Nd2 O7 C1 C2 96.2(4) . . . . ?
Nd2 O8 C29 C24 35.4(5) . . . . ?
Nd2 O8 C29 C28 -145.2(3) . . . . ?
Nd2 O9 C14 C9 -43.3(5) . . . . ?
Nd2 O9 C14 C13 137.1(3) . . . . ?
Nd2 O10 C39 C38 48.8(3) . . . . ?
Nd2 O10 C40 C41 -50.2(3) . . . . ?
Nd2 O11 C41 C40 -31.5(4) . . . . ?
Nd2 O12 C42 C43 -144.1(3) . . . . ?
Nd2 O12 C45 C44 153.8(4) . . . . ?
Nd2 N2 C8 C9 -66.0(3) . . . . ?
Nd2 N2 C23 C24 69.0(3) . . . . ?
Nd2 N2 C38 C39 33.8(3) . . . . ?
Zn1 O1 C46 C47 -115.3(3) . . . . ?
Zn1 O5 C86 C85 156.6(2) . . . . ?
Zn1 O7 C1 C2 -103.6(3) . . . . ?
Zn1 O11 C41 C40 155.9(2) . . . . ?
O1 C46 C47 C48 24.3(5) . . . . ?
O1 C46 C47 C52 -159.7(3) . . . . ?
O3 C55 C56 C57 -178.4(3) . . . . ?
O3 C55 C56 C64 1.7(5) . . . . ?
O4 C85 C86 O5 51.1(4) . . . . ?
O6 C87 C88 C89 27.6(9) . . . . ?
O6 C87 C88A C89 -28.1(11) . . . . ?
O7 C1 C2 C3 5.0(5) . . . . ?
O7 C1 C2 C7 -176.5(3) . . . . ?
O10 C40 C41 O11 51.6(3) . . . . ?
O12 C42 C43 C44 -27.0(6) . . . . ?
N1 C53 C54 C55 -62.1(5) . . . . ?
N1 C53 C54 C59 121.2(4) . . . . ?
N1 C68 C69 C70 -123.1(4) . . . . ?
N1 C68 C69 C74 61.9(5) . . . . ?
N1 C83 C84 O4 -55.4(4) . . . . ?
N2 C8 C9 C10 -114.3(3) . . . . ?
N2 C8 C9 C14 69.7(4) . . . . ?
N2 C23 C24 C25 123.4(3) . . . . ?
N2 C23 C24 C29 -61.3(4) . . . . ?
N2 C38 C39 O10 -53.1(3) . . . . ?
C1 C2 C3 C4 178.4(4) . . . . ?
C1 C2 C7 C6 -177.7(4) . . . . ?
C2 C3 C4 C5 -0.5(8) . . . . ?
C3 C2 C7 C6 0.8(6) . . . . ?
C3 C4 C5 C6 0.4(9) . . . . ?
C4 C5 C6 C7 0.3(8) . . . . ?
C8 N2 C23 C24 -176.2(3) . . . . ?
C8 N2 C38 C39 -87.8(3) . . . . ?
C8 C9 C10 C11 -173.5(3) . . . . ?
C8 C9 C14 O9 -10.0(4) . . . . ?
C8 C9 C14 C13 169.5(3) . . . . ?
C5 C6 C7 C2 -1.0(7) . . . . ?
C7 C2 C3 C4 -0.1(6) . . . . ?
C9 C10 C11 C12 2.0(6) . . . . ?
C9 C10 C11 C15 -179.2(4) . . . . ?
C10 C9 C14 O9 174.1(3) . . . . ?
C10 C9 C14 C13 -6.4(5) . . . . ?
C10 C11 C12 C13 -2.5(6) . . . . ?
C10 C11 C15 C16 64.5(6) . . . . ?
C10 C11 C15 C17 -49.5(6) . . . . ?
C10 C11 C15 C18 -168.7(6) . . . . ?
C10 C11 C15 C16A 14.7(8) . . . . ?
C10 C11 C15 C17A -113.0(6) . . . . ?
C10 C11 C15 C18A 133.3(6) . . . . ?
C11 C12 C13 C14 -1.4(6) . . . . ?
C11 C12 C13 C19 177.2(4) . . . . ?
C12 C11 C15 C16 -116.7(6) . . . . ?
C12 C11 C15 C17 129.3(6) . . . . ?
C12 C11 C15 C18 10.1(7) . . . . ?
C12 C11 C15 C16A -166.5(7) . . . . ?
C12 C11 C15 C17A 65.8(7) . . . . ?
C12 C11 C15 C18A -47.9(7) . . . . ?
C12 C13 C14 O9 -174.7(3) . . . . ?
C12 C13 C14 C9 5.8(5) . . . . ?
C12 C13 C19 C20 -2.2(6) . . . . ?
C12 C13 C19 C21 118.2(4) . . . . ?
C12 C13 C19 C22 -120.8(4) . . . . ?
C14 C9 C10 C11 2.4(5) . . . . ?
C14 C13 C19 C20 176.4(4) . . . . ?
C14 C13 C19 C21 -63.2(5) . . . . ?
C14 C13 C19 C22 57.8(4) . . . . ?
C15 C11 C12 C13 178.7(4) . . . . ?
C19 C13 C14 O9 6.7(5) . . . . ?
C19 C13 C14 C9 -172.8(3) . . . . ?
C23 N2 C8 C9 178.7(3) . . . . ?
C23 N2 C38 C39 155.0(3) . . . . ?
C23 C24 C25 C26 175.2(3) . . . . ?
C23 C24 C29 O8 4.9(4) . . . . ?
C23 C24 C29 C28 -174.5(3) . . . . ?
C24 C25 C26 C27 -0.4(5) . . . . ?
C24 C25 C26 C30 -178.8(3) . . . . ?
C25 C24 C29 O8 -179.9(3) . . . . ?
C25 C24 C29 C28 0.7(5) . . . . ?
C25 C26 C27 C28 0.1(5) . . . . ?
C25 C26 C30 C31 2.0(5) . . . . ?
C25 C26 C30 C32 -118.8(4) . . . . ?
C25 C26 C30 C33 123.1(4) . . . . ?
C26 C27 C28 C29 0.5(5) . . . . ?
C26 C27 C28 C34 -177.1(3) . . . . ?
C27 C26 C30 C31 -176.4(4) . . . . ?
C27 C26 C30 C32 62.8(4) . . . . ?
C27 C26 C30 C33 -55.3(5) . . . . ?
C27 C28 C29 O8 179.7(3) . . . . ?
C27 C28 C29 C24 -0.9(5) . . . . ?
C27 C28 C34 C35 120.4(4) . . . . ?
C27 C28 C34 C36 1.6(5) . . . . ?
C27 C28 C34 C37 -118.8(4) . . . . ?
C29 C24 C25 C26 0.0(5) . . . . ?
C29 C28 C34 C35 -57.2(4) . . . . ?
C29 C28 C34 C36 -176.0(4) . . . . ?
C29 C28 C34 C37 63.6(4) . . . . ?
C30 C26 C27 C28 178.6(3) . . . . ?
C34 C28 C29 O8 -2.6(5) . . . . ?
C34 C28 C29 C24 176.8(3) . . . . ?
C38 N2 C8 C9 59.2(4) . . . . ?
C38 N2 C23 C24 -55.5(4) . . . . ?
C39 O10 C40 C41 172.9(3) . . . . ?
C40 O10 C39 C38 -177.5(3) . . . . ?
C42 O12 C45 C44 -20.3(5) . . . . ?
C42 C43 C44 C45 14.6(7) . . . . ?
C43 C44 C45 O12 3.0(7) . . . . ?
C45 O12 C42 C43 29.8(5) . . . . ?
C46 C47 C48 C49 175.4(4) . . . . ?
C46 C47 C52 C51 -175.7(4) . . . . ?
C47 C48 C49 C50 0.1(7) . . . . ?
C48 C47 C52 C51 0.4(6) . . . . ?
C48 C49 C50 C51 0.9(8) . . . . ?
C49 C50 C51 C52 -1.2(8) . . . . ?
C50 C51 C52 C47 0.6(7) . . . . ?
C52 C47 C48 C49 -0.7(6) . . . . ?
C53 N1 C68 C69 176.9(3) . . . . ?
C53 N1 C83 C84 151.6(3) . . . . ?
C53 C54 C55 O3 2.6(5) . . . . ?
C53 C54 C55 C56 -176.8(3) . . . . ?
C53 C54 C59 C58 176.2(4) . . . . ?
C54 C55 C56 C57 1.0(5) . . . . ?
C54 C55 C56 C64 -178.9(3) . . . . ?
C55 C54 C59 C58 -0.5(6) . . . . ?
C55 C56 C57 C58 -1.3(6) . . . . ?
C55 C56 C64 C65 179.6(4) . . . . ?
C55 C56 C64 C66 -60.0(5) . . . . ?
C55 C56 C64 C67 61.0(5) . . . . ?
C56 C57 C58 C59 0.7(7) . . . . ?
C56 C57 C58 C60 179.7(4) . . . . ?
C57 C56 C64 C65 -0.3(6) . . . . ?
C57 C56 C64 C66 120.2(4) . . . . ?
C57 C56 C64 C67 -118.9(4) . . . . ?
C57 C58 C59 C54 0.3(6) . . . . ?
C57 C58 C60 C61 -2.5(8) . . . . ?
C57 C58 C60 C62 -123.3(5) . . . . ?
C57 C58 C60 C63 116.9(5) . . . . ?
C59 C54 C55 O3 179.3(3) . . . . ?
C59 C54 C55 C56 -0.1(6) . . . . ?
C59 C58 C60 C61 176.5(5) . . . . ?
C59 C58 C60 C62 55.8(7) . . . . ?
C59 C58 C60 C63 -64.1(6) . . . . ?
C60 C58 C59 C54 -178.8(4) . . . . ?
C64 C56 C57 C58 178.5(4) . . . . ?
C68 N1 C53 C54 -177.2(3) . . . . ?
C68 N1 C83 C84 -91.5(4) . . . . ?
C68 C69 C70 C71 -173.4(4) . . . . ?
C68 C69 C74 O2 -8.5(5) . . . . ?
C68 C69 C74 C73 172.4(3) . . . . ?
C69 C70 C71 C72 0.1(6) . . . . ?
C69 C70 C71 C75 178.0(4) . . . . ?
C70 C69 C74 O2 176.5(3) . . . . ?
C70 C69 C74 C73 -2.6(5) . . . . ?
C70 C71 C72 C73 -0.8(6) . . . . ?
C70 C71 C75 C76 13.3(6) . . . . ?
C70 C71 C75 C77 -106.8(5) . . . . ?
C70 C71 C75 C78 133.4(5) . . . . ?
C71 C72 C73 C74 -0.2(6) . . . . ?
C71 C72 C73 C79 -178.0(4) . . . . ?
C72 C71 C75 C76 -168.8(5) . . . . ?
C72 C71 C75 C77 71.1(6) . . . . ?
C72 C71 C75 C78 -48.7(6) . . . . ?
C72 C73 C74 O2 -177.2(3) . . . . ?
C72 C73 C74 C69 1.9(5) . . . . ?
C72 C73 C79 C80 112.3(4) . . . . ?
C72 C73 C79 C81 -126.3(4) . . . . ?
C72 C73 C79 C82 -8.1(6) . . . . ?
C74 C69 C70 C71 1.6(6) . . . . ?
C74 C73 C79 C80 -65.5(5) . . . . ?
C74 C73 C79 C81 55.9(5) . . . . ?
C74 C73 C79 C82 174.2(4) . . . . ?
C75 C71 C72 C73 -178.8(4) . . . . ?
C79 C73 C74 O2 0.7(5) . . . . ?
C79 C73 C74 C69 179.7(3) . . . . ?
C83 N1 C53 C54 -56.4(4) . . . . ?
C83 N1 C68 C69 56.8(4) . . . . ?
C84 O4 C85 C86 179.2(3) . . . . ?
C85 O4 C84 C83 -173.3(3) . . . . ?
C87 O6 C90 C89 -24.7(5) . . . . ?
C90 O6 C87 C88 -1.6(7) . . . . ?
C90 O6 C87 C88A 33.3(8) . . . . ?
C90 C89 C88 C87 -41.4(9) . . . . ?
C90 C89 C88A C87 13.9(12) . . . . ?
C88 C89 C90 O6 40.5(8) . . . . ?
C88A C89 C90 O6 5.4(10) . . . . ?
O13 C91 C93 C92 -7.1(11) . . . . ?
C91 O13 C94 C92 -21.1(12) . . . . ?
C93 C92 C94 O13 14.0(10) . . . . ?
C94 O13 C91 C93 18.5(12) . . . . ?
C94 C92 C93 C91 -4.5(12) . . . . ?
O14 C95 C96 C97 21(3) . . . . ?
C95 O14 C98 C97 31(2) . . . . ?
C95 C96 C97 C98 -6(3) . . . . ?
C96 C97 C98 O14 -12(3) . . . . ?
C98 O14 C95 C96 -34(3) . . . . ?
O15 C99 C100 C101 21.8(13) . . . . ?
C99 O15 C102 C101 14.5(17) . . . . ?
C99 C100 C101 C102 -15.8(15) . . . . ?
C100 C101 C102 O15 2.0(15) . . . . ?
C102 O15 C99 C100 -23.6(15) . . . . ?
O16 C103 C104 C105 -12.5(18) . . . . ?
C103 O16 C106 C105 -15(2) . . . . ?
C103 C104 C105 C106 7(2) . . . . ?
C104 C105 C106 O16 3.0(19) . . . . ?
C106 O16 C103 C104 18(2) . . . . ?
C96A C97A C98A O14A 24(2) . . . . ?
C96A C95A O14A C98A 40(3) . . . . ?
C97A C96A C95A O14A -18(3) . . . . ?
C97A C98A O14A C95A -42(2) . . . . ?
C95A C96A C97A C98A -4(3) . . . . ?
